data_4036034
loop_
_publ_author_name
'Martin, Max M.'
'Dill, Maximilian'
'Langer, Jens'
'Jux, Norbert'

_publ_section_title
;
 Porphyrin-Hexaphenylbenzene Conjugates via Mixed Cyclotrimerization
 Reactions.
;
_journal_issue 3
_journal_name_full 'The Journal of organic chemistry'
_journal_page_first 1489
_journal_page_last 1499
_journal_paper_doi 10.1021/acs.joc.8b02907
_journal_volume 84
_journal_year 2019
_chemical_formula_moiety 'C182 H206 N8, 6.5(C6 H6)'
_chemical_formula_sum 'C221 H245 N8'
_chemical_formula_weight 3013.24
_space_group_crystal_system triclinic
_space_group_IT_number 2
_space_group_name_Hall '-P 1'
_space_group_name_H-M_alt 'P -1'
_atom_sites_solution_hydrogens geom
_audit_creation_date 2018-09-19
_audit_creation_method
;
Olex2 1.2
(compiled 2018.05.29 svn.r3508 for OlexSys, GUI svn.r5506)
;
_cell_angle_alpha 98.672(10)
_cell_angle_beta 93.842(9)
_cell_angle_gamma 105.443(11)
_cell_formula_units_Z 2
_cell_length_a 12.5978(15)
_cell_length_b 17.972(2)
_cell_length_c 43.321(5)
_cell_measurement_reflns_used 1798
_cell_measurement_temperature 100.0(2)
_cell_measurement_theta_max 46.1420
_cell_measurement_theta_min 9.9330
_cell_volume 9287(2)
_computing_cell_refinement 'CrysAlisPro 1.171.38.46 (Rigaku OD, 2015)'
_computing_data_collection 'CrysAlisPro 1.171.38.46 (Rigaku OD, 2015)'
_computing_data_reduction 'CrysAlisPro 1.171.38.46 (Rigaku OD, 2015)'
_computing_molecular_graphics 'Olex2 (Dolomanov et al., 2009)'
_computing_publication_material 'Olex2 (Dolomanov et al., 2009)'
_computing_structure_refinement 'ShelXL (Sheldrick, 2015)'
_diffrn_ambient_environment N~2~
_diffrn_ambient_temperature 100.0(2)
_diffrn_detector 'CCD plate'
_diffrn_detector_area_resol_mean 5.2903
_diffrn_detector_type AtlasS2
_diffrn_measured_fraction_theta_full 0.697
_diffrn_measured_fraction_theta_max 0.697
_diffrn_measurement_details
;
List of Runs (angles in degrees, time in seconds):

  # Type    Start    End  Width  t~exp~   \w     \q     \k     \f   Frames
--------------------------------------------------------------------------
  1  \f     31.00 215.50   1.50    2.55  36.06  60.56  60.00    --   123
  2  \f    215.00 359.00   1.50    2.55  36.06  60.56   0.00    --    96
;
_diffrn_measurement_device 'four-circle diffractometer'
_diffrn_measurement_device_type 'SuperNova, Dual, Cu at zero, AtlasS2'
_diffrn_measurement_method '\f scans'
_diffrn_orient_matrix_type 'CrysAlisPro convention (1999,Acta A55,543-557)'
_diffrn_orient_matrix_UB_11 -0.1024761000
_diffrn_orient_matrix_UB_12 0.0145580000
_diffrn_orient_matrix_UB_13 0.0145799000
_diffrn_orient_matrix_UB_21 0.0492342000
_diffrn_orient_matrix_UB_22 -0.0087643000
_diffrn_orient_matrix_UB_23 0.0323311000
_diffrn_orient_matrix_UB_31 0.0581070000
_diffrn_orient_matrix_UB_32 0.0887159000
_diffrn_orient_matrix_UB_33 0.0072646000
_diffrn_radiation_monochromator mirror
_diffrn_radiation_probe x-ray
_diffrn_radiation_type CuK\a
_diffrn_radiation_wavelength 1.54184
_diffrn_reflns_av_R_equivalents 0.0671
_diffrn_reflns_av_unetI/netI 0.1435
_diffrn_reflns_Laue_measured_fraction_full 0.697
_diffrn_reflns_Laue_measured_fraction_max 0.697
_diffrn_reflns_limit_h_max 9
_diffrn_reflns_limit_h_min -11
_diffrn_reflns_limit_k_max 13
_diffrn_reflns_limit_k_min -15
_diffrn_reflns_limit_l_max 39
_diffrn_reflns_limit_l_min -37
_diffrn_reflns_number 13101
_diffrn_reflns_point_group_measured_fraction_full 0.697
_diffrn_reflns_point_group_measured_fraction_max 0.697
_diffrn_reflns_theta_full 44.491
_diffrn_reflns_theta_max 44.491
_diffrn_reflns_theta_min 10.280
_diffrn_source 'micro-focus sealed X-ray tube'
_diffrn_source_type 'SuperNova (Cu) X-ray Source'
_exptl_absorpt_coefficient_mu 0.461
_exptl_absorpt_correction_T_max 1.00000
_exptl_absorpt_correction_T_min 0.79945
_exptl_absorpt_correction_type multi-scan
_exptl_absorpt_process_details
;
CrysAlisPro 1.171.38.46 (Rigaku Oxford Diffraction, 2015)
Empirical absorption correction using spherical harmonics,
 implemented in SCALE3 ABSPACK scaling algorithm.
;
_exptl_crystal_colour 'clear brownish red'
_exptl_crystal_colour_lustre clear
_exptl_crystal_colour_modifier brownish
_exptl_crystal_colour_primary red
_exptl_crystal_density_diffrn 1.078
_exptl_crystal_description plate
_exptl_crystal_F_000 3254
_exptl_crystal_size_max 0.105
_exptl_crystal_size_mid 0.073
_exptl_crystal_size_min 0.018
_refine_diff_density_max 0.777
_refine_diff_density_min -0.471
_refine_diff_density_rms 0.056
_refine_ls_extinction_method none
_refine_ls_goodness_of_fit_ref 1.222
_refine_ls_hydrogen_treatment constr
_refine_ls_matrix_type full
_refine_ls_number_parameters 2178
_refine_ls_number_reflns 10206
_refine_ls_number_restraints 2107
_refine_ls_restrained_S_all 1.119
_refine_ls_R_factor_all 0.1971
_refine_ls_R_factor_gt 0.1299
_refine_ls_shift/su_max 0.000
_refine_ls_shift/su_mean 0.000
_refine_ls_structure_factor_coef Fsqd
_refine_ls_weighting_details 'w=1/[\s^2^(Fo^2^)+(0.2000P)^2^] where P=(Fo^2^+2Fc^2^)/3'
_refine_ls_weighting_scheme calc
_refine_ls_wR_factor_gt 0.3234
_refine_ls_wR_factor_ref 0.3778
_reflns_Friedel_coverage 0.000
_reflns_number_gt 5648
_reflns_number_total 10206
_reflns_threshold_expression 'I > 2\s(I)'
_cod_data_source_file jo8b02907_si_003.cif
_cod_data_source_block compound_15
_cod_database_code 4036034
_shelx_shelxl_version_number 2016/6
_chemical_oxdiff_formula 'C H N'
_shelx_space_group_comment
;
The symmetry employed for this shelxl refinement is uniquely defined
by the following loop, which should always be used as a source of
symmetry information in preference to the above space-group names.
They are only intended as comments.
;
_reflns_odcompleteness_completeness 69.67
_reflns_odcompleteness_iscentric 1
_reflns_odcompleteness_theta 44.45
_olex2_refinement_description
;
1. Fixed Uiso
 At 1.2 times of:
  All C(H) groups, All N(H) groups
 At 1.5 times of:
  All C(H,H,H) groups
2. Restrained distances
 C183-C71 \\sim C73-C71 \\sim C184-C71 \\sim C74-C71 \\sim C185-C71 \\sim
C71-C72
 with sigma of 0.02
 C134-C131 \\sim C131-C133 \\sim C186-C189 \\sim C187-C186 \\sim C186-C188
 with sigma of 0.02
 C187-C186 \\sim C132-C131 \\sim C186-C188 \\sim C131-C133 \\sim C186-C189
\\sim C134-C131
 with sigma of 0.02
 C186-C127 \\sim C127-C131
 with sigma of 0.02
3. Uiso/Uaniso restraints and constraints
C71 \\sim C72 \\sim C73 \\sim C74 \\sim C183 \\sim C184 \\sim C185: within 4A
with sigma of 0.02 and sigma for terminal atoms of 0.04
4. Rigid body (RIGU) restrains
 All non-hydrogen atoms
 with sigma for 1-2 distances of 0.002 and sigma for 1-3 distances of 0.002
5. Others
 Sof(C183)=Sof(H18s)=Sof(H18t)=Sof(H18u)=Sof(C184)=Sof(H18m)=Sof(H18n)=
 Sof(H18o)=Sof(C185)=Sof(H18p)=Sof(H18q)=Sof(H18r)=1-FVAR(1)
 Sof(C72)=Sof(H72a)=Sof(H72b)=Sof(H72c)=Sof(C73)=Sof(H73a)=Sof(H73b)=Sof(H73c)=
 Sof(C74)=Sof(H74a)=Sof(H74b)=Sof(H74c)=FVAR(1)
 Sof(C131)=Sof(C132)=Sof(H13p)=Sof(H13q)=Sof(H13r)=Sof(C133)=Sof(H13d)=
 Sof(H13e)=Sof(H13f)=Sof(C134)=Sof(H13m)=Sof(H13n)=Sof(H13o)=1-FVAR(2)
 Sof(C186)=Sof(C187)=Sof(H18j)=Sof(H18k)=Sof(H18l)=Sof(C188)=Sof(H18v)=
 Sof(H18w)=Sof(H18x)=Sof(C189)=Sof(H18y)=Sof(H)=Sof(Ha)=FVAR(2)
6.a Aromatic/amide H refined with riding coordinates:
 N1(H1), N3(H3), N6(H6), N8(H8), C8(H8a), C9(H9), C11(H11), C12(H12), C15(H15),
  C16(H16), C20(H20), C21(H21), C25(H25), C26(H26), C30(H30), C31(H31),
 C34(H34), C36(H36), C38(H38), C48(H48), C50(H50), C52(H52), C62(H62), C64(H64),
  C66(H66), C76(H76), C77(H77), C79(H79), C80(H80), C86(H86), C87(H87),
 C89(H89), C90(H90), C93(H93), C94(H94), C98(H98), C99(H99), C103(H103),
 C104(H104), C108(H108), C109(H109), C112(H112), C114(H114), C116(H116),
 C126(H126), C128(H128), C130(H130), C140(H140), C142(H142), C144(H144),
 C154(H154), C155(H155), C157(H157), C158(H158), C164(H164), C165(H165),
 C167(H167), C168(H168), C174(H174), C175(H175), C177(H177), C178(H178),
 C9OA(H9OA), C220(H220), C221(H221), C222(H222), C223(H223), C224(H224),
 C190(H190), C191(H191), C192(H192), C193(H193), C194(H194), C195(H195),
 C196(H196), C197(H197), C198(H198), C199(H199), C200(H200), C201(H201),
 C202(H202), C203(H203), C204(H204), C205(H205), C206(H206), C207(H207),
 C208(H208), C209(H209), C210(H210), C211(H211), C212(H212), C213(H213),
 C214(H214), C215(H215), C216(H216), C217(H217), C218(H218), C219(H219),
 C225(H225), C226(H226), C227(H227)
6.b Idealised Me refined with riding coordinates:
 C120(H12j,H12k,H12l), C136(H13j,H13k,H13l), C137(H13a,H13b,H13c)
6.c Idealised Me refined as rotating group:
 C40(H40a,H40b,H40c), C41(H41a,H41b,H41c), C42(H42a,H42b,H42c), C44(H44a,H44b,
 H44c), C45(H45a,H45b,H45c), C46(H46a,H46b,H46c), C54(H54a,H54b,H54c), C55(H55a,
 H55b,H55c), C56(H56a,H56b,H56c), C58(H58a,H58b,H58c), C59(H59a,H59b,H59c),
 C60(H60a,H60b,H60c), C68(H68a,H68b,H68c), C69(H69a,H69b,H69c), C70(H70a,H70b,
 H70c), C82(H82a,H82b,H82c), C83(H83a,H83b,H83c), C84(H84a,H84b,H84c),
 C118(H11d,H11e,H11f), C119(H11a,H11b,H11c), C122(H12d,H12e,H12f), C123(H12g,
 H12h,H12i), C124(H12a,H12b,H12c), C138(H13g,H13h,H13i), C146(H14d,H14e,H14f),
 C147(H14a,H14b,H14c), C148(H14g,H14h,H14i), C150(H15g,H15h,H15i), C151(H15a,
 H15b,H15c), C152(H15d,H15e,H15f), C160(H16g,H16h,H16i), C161(H16d,H16e,H16f),
 C162(H16a,H16b,H16c), C170(H17g,H17h,H17i), C171(H17a,H17b,H17c), C172(H17d,
 H17e,H17f), C180(H18g,H18h,H18i), C181(H18a,H18b,H18c), C182(H18d,H18e,H18f),
 C72(H72a,H72b,H72c), C73(H73a,H73b,H73c), C74(H74a,H74b,H74c), C187(H18j,H18k,
 H18l), C188(H18v,H18w,H18x), C189(H18y,H,Ha), C132(H13p,H13q,H13r), C133(H13d,
 H13e,H13f), C134(H13m,H13n,H13o), C183(H18s,H18t,H18u), C184(H18m,H18n,H18o),
 C185(H18p,H18q,H18r)
;
_olex2_date_sample_data_collection 2018-01-24
_olex2_submission_special_instructions 'No special instructions were received'
_oxdiff_exptl_absorpt_empirical_details
;
Empirical correction (ABSPACK) includes:
- Absorption correction using spherical harmonics
- Frame scaling
;
_oxdiff_exptl_absorpt_empirical_full_max 1.333
_oxdiff_exptl_absorpt_empirical_full_min 0.582

loop_
_space_group_symop_operation_xyz
'x, y, z'
'-x, -y, -z'

loop_
_atom_site_label
_atom_site_type_symbol
_atom_site_fract_x
_atom_site_fract_y
_atom_site_fract_z
_atom_site_U_iso_or_equiv
_atom_site_adp_type
_atom_site_occupancy
_atom_site_site_symmetry_order
_atom_site_calc_flag
_atom_site_refinement_flags_posn
_atom_site_refinement_flags_adp
_atom_site_refinement_flags_occupancy
_atom_site_disorder_assembly
_atom_site_disorder_group
N1 N 0.0432(8) 0.4843(8) 0.1269(3) 0.059(3) Uani 1 1 d . U . . .
H1 H -0.018384 0.451614 0.129051 0.070 Uiso 1 1 calc R . . . .
N2 N -0.1861(8) 0.4500(8) 0.1009(3) 0.053(3) Uani 1 1 d . U . . .
N3 N -0.2553(8) 0.3291(8) 0.1395(3) 0.055(3) Uani 1 1 d . U . . .
H3 H -0.196034 0.366521 0.139646 0.066 Uiso 1 1 calc R . . . .
N4 N -0.0284(8) 0.3659(8) 0.1666(2) 0.052(3) Uani 1 1 d . U . . .
N5 N 0.8023(8) 0.2786(8) 0.3927(3) 0.057(3) Uani 1 1 d . U . . .
N6 N 0.8497(8) 0.2258(8) 0.4511(3) 0.064(3) Uani 1 1 d . U . . .
H6 H 0.887496 0.255070 0.439448 0.077 Uiso 1 1 calc R . . . .
N7 N 1.0817(8) 0.3237(8) 0.4570(2) 0.061(3) Uani 1 1 d . U . . .
N8 N 1.0320(8) 0.3747(7) 0.3981(3) 0.060(3) Uani 1 1 d . U . . .
H8 H 0.993526 0.346261 0.409914 0.072 Uiso 1 1 calc R . . . .
C1 C 0.6300(10) 0.5099(9) 0.2104(3) 0.048(3) Uani 1 1 d . U . . .
C2 C 0.6557(10) 0.4697(9) 0.2347(3) 0.048(3) Uani 1 1 d . U . . .
C3 C 0.7668(10) 0.4876(9) 0.2472(3) 0.053(3) Uani 1 1 d . U . . .
C4 C 0.8486(10) 0.5441(9) 0.2360(3) 0.049(3) Uani 1 1 d . U . . .
C5 C 0.8225(10) 0.5817(9) 0.2120(3) 0.052(3) Uani 1 1 d . U . . .
C6 C 0.7104(10) 0.5666(10) 0.1994(3) 0.053(3) Uani 1 1 d . U . . .
C7 C 0.5089(9) 0.4929(9) 0.1980(3) 0.054(4) Uani 1 1 d . U . . .
C8 C 0.4341(9) 0.5189(9) 0.2164(3) 0.056(5) Uani 1 1 d . U . . .
H8A H 0.460559 0.548473 0.236315 0.067 Uiso 1 1 calc R . . . .
C9 C 0.3239(9) 0.5026(9) 0.2064(3) 0.052(5) Uani 1 1 d . U . . .
H9 H 0.275508 0.518122 0.219581 0.062 Uiso 1 1 calc R . . . .
C10 C 0.2862(9) 0.4623(9) 0.1762(3) 0.049(4) Uani 1 1 d . U . . .
C11 C 0.3561(9) 0.4342(9) 0.1585(3) 0.056(5) Uani 1 1 d . U . . .
H11 H 0.327887 0.402289 0.139117 0.068 Uiso 1 1 calc R . . . .
C12 C 0.4681(9) 0.4515(9) 0.1682(3) 0.053(5) Uani 1 1 d . U . . .
H12 H 0.515376 0.435317 0.154735 0.064 Uiso 1 1 calc R . . . .
C13 C 0.1629(10) 0.4423(9) 0.1651(3) 0.046(3) Uani 1 1 d . U . . .
C14 C 0.1469(11) 0.4895(10) 0.1426(3) 0.050(3) Uani 1 1 d . U . . .
C15 C 0.2235(11) 0.5502(9) 0.1321(3) 0.055(4) Uani 1 1 d . U . . .
H15 H 0.299469 0.565753 0.138159 0.066 Uiso 1 1 calc R . . . .
C16 C 0.1710(10) 0.5827(10) 0.1119(3) 0.057(3) Uani 1 1 d . U . . .
H16 H 0.202451 0.625014 0.102289 0.068 Uiso 1 1 calc R . . . .
C17 C 0.0548(11) 0.5374(11) 0.1082(3) 0.056(4) Uani 1 1 d . U . . .
C18 C -0.0284(10) 0.5545(10) 0.0887(3) 0.057(3) Uani 1 1 d . U . . .
C19 C -0.1418(11) 0.5077(10) 0.0858(3) 0.048(3) Uani 1 1 d . U . . .
C20 C -0.2232(10) 0.5181(9) 0.0619(3) 0.056(3) Uani 1 1 d . U . . .
H20 H -0.211264 0.556264 0.049202 0.068 Uiso 1 1 calc R . . . .
C21 C -0.3151(11) 0.4635(10) 0.0620(3) 0.059(4) Uani 1 1 d . U . . .
H21 H -0.380539 0.453883 0.048871 0.071 Uiso 1 1 calc R . . . .
C22 C -0.2951(10) 0.4202(9) 0.0870(3) 0.047(3) Uani 1 1 d . U . . .
C23 C -0.3709(10) 0.3550(10) 0.0955(3) 0.055(3) Uani 1 1 d . U . . .
C24 C -0.3540(10) 0.3142(10) 0.1203(3) 0.053(3) Uani 1 1 d . U . . .
C25 C -0.4302(11) 0.2497(10) 0.1285(3) 0.059(4) Uani 1 1 d . U . . .
H25 H -0.502964 0.227741 0.119335 0.070 Uiso 1 1 calc R . . . .
C26 C -0.3821(10) 0.2258(10) 0.1511(3) 0.060(4) Uani 1 1 d . U . . .
H26 H -0.415319 0.184644 0.161041 0.071 Uiso 1 1 calc R . . . .
C27 C -0.2704(10) 0.2729(10) 0.1580(3) 0.053(4) Uani 1 1 d . U . . .
C28 C -0.1845(10) 0.2633(10) 0.1791(3) 0.052(3) Uani 1 1 d . U . . .
C29 C -0.0732(11) 0.3099(10) 0.1836(3) 0.050(3) Uani 1 1 d . U . . .
C30 C 0.0118(10) 0.2987(9) 0.2060(3) 0.056(3) Uani 1 1 d . U . . .
H30 H 0.001432 0.264512 0.220300 0.067 Uiso 1 1 calc R . . . .
C31 C 0.1049(11) 0.3469(9) 0.2014(3) 0.052(3) Uani 1 1 d . U . . .
H31 H 0.173815 0.352809 0.212199 0.062 Uiso 1 1 calc R . . . .
C32 C 0.0834(10) 0.3909(9) 0.1764(3) 0.049(3) Uani 1 1 d . U . . .
C33 C 0.0055(10) 0.6225(10) 0.0719(3) 0.053(3) Uani 1 1 d . U . . .
C34 C -0.0207(10) 0.6912(11) 0.0808(4) 0.058(4) Uani 1 1 d . U . . .
H34 H -0.065910 0.694187 0.096802 0.070 Uiso 1 1 calc R . . . .
C35 C 0.0176(12) 0.7560(12) 0.0670(4) 0.066(4) Uani 1 1 d . U . . .
C36 C 0.0836(10) 0.7487(10) 0.0432(4) 0.066(4) Uani 1 1 d . U . . .
H36 H 0.108810 0.790958 0.032972 0.080 Uiso 1 1 calc R . . . .
C37 C 0.1139(12) 0.6791(11) 0.0337(4) 0.065(4) Uani 1 1 d . U . . .
C38 C 0.0726(11) 0.6166(11) 0.0476(3) 0.065(4) Uani 1 1 d . U . . .
H38 H 0.088764 0.569588 0.041041 0.078 Uiso 1 1 calc R . . . .
C39 C -0.0118(11) 0.8320(11) 0.0762(4) 0.080(4) Uani 1 1 d . U . . .
C40 C -0.0863(12) 0.8462(13) 0.0493(4) 0.121(6) Uani 1 1 d . U . . .
H40A H -0.049358 0.846366 0.030665 0.181 Uiso 1 1 calc GR . . . .
H40B H -0.100991 0.895885 0.055165 0.181 Uiso 1 1 calc GR . . . .
H40C H -0.154877 0.805245 0.045456 0.181 Uiso 1 1 calc GR . . . .
C41 C 0.0948(11) 0.9028(10) 0.0834(4) 0.102(6) Uani 1 1 d . U . . .
H41A H 0.145257 0.893433 0.099025 0.153 Uiso 1 1 calc GR . . . .
H41B H 0.075212 0.949719 0.091146 0.153 Uiso 1 1 calc GR . . . .
H41C H 0.129607 0.908740 0.064556 0.153 Uiso 1 1 calc GR . . . .
C42 C -0.0702(13) 0.8342(11) 0.1063(4) 0.101(6) Uani 1 1 d . U . . .
H42A H -0.127152 0.785918 0.105051 0.151 Uiso 1 1 calc GR . . . .
H42B H -0.102620 0.877141 0.108335 0.151 Uiso 1 1 calc GR . . . .
H42C H -0.017150 0.841093 0.124193 0.151 Uiso 1 1 calc GR . . . .
C43 C 0.1909(13) 0.6754(11) 0.0072(4) 0.084(4) Uani 1 1 d . U . . .
C44 C 0.2845(14) 0.7508(12) 0.0088(4) 0.129(7) Uani 1 1 d . U . . .
H44A H 0.254155 0.791085 0.002997 0.194 Uiso 1 1 calc GR . . . .
H44B H 0.336594 0.741335 -0.005406 0.194 Uiso 1 1 calc GR . . . .
H44C H 0.321358 0.767417 0.029826 0.194 Uiso 1 1 calc GR . . . .
C45 C 0.2639(11) 0.6231(12) 0.0113(4) 0.092(5) Uani 1 1 d . U . . .
H45A H 0.310832 0.642509 0.030800 0.139 Uiso 1 1 calc GR . . . .
H45B H 0.308795 0.622547 -0.005771 0.139 Uiso 1 1 calc GR . . . .
H45C H 0.218816 0.570887 0.011358 0.139 Uiso 1 1 calc GR . . . .
C46 C 0.1215(12) 0.6466(12) -0.0236(3) 0.092(6) Uani 1 1 d . U . . .
H46A H 0.067283 0.598076 -0.022885 0.138 Uiso 1 1 calc GR . . . .
H46B H 0.167738 0.638322 -0.039792 0.138 Uiso 1 1 calc GR . . . .
H46C H 0.084662 0.684769 -0.028098 0.138 Uiso 1 1 calc GR . . . .
C47 C -0.4805(10) 0.3224(9) 0.0744(3) 0.059(4) Uani 1 1 d . U . . .
C48 C -0.5543(10) 0.3661(10) 0.0723(3) 0.071(5) Uani 1 1 d . U . . .
H48 H -0.538426 0.416146 0.084206 0.085 Uiso 1 1 calc R . . . .
C49 C -0.6544(10) 0.3349(10) 0.0521(3) 0.065(4) Uani 1 1 d . U . . .
C50 C -0.6719(11) 0.2619(10) 0.0350(3) 0.071(5) Uani 1 1 d . U . . .
H50 H -0.736409 0.241866 0.021166 0.086 Uiso 1 1 calc R . . . .
C51 C -0.6007(11) 0.2148(10) 0.0367(3) 0.060(4) Uani 1 1 d . U . . .
C52 C -0.5040(10) 0.2477(9) 0.0573(3) 0.062(5) Uani 1 1 d . U . . .
H52 H -0.454055 0.218471 0.059588 0.074 Uiso 1 1 calc R . . . .
C53 C -0.7399(12) 0.3824(11) 0.0496(4) 0.079(4) Uani 1 1 d . U . . .
C54 C -0.7872(13) 0.3717(12) 0.0143(3) 0.094(6) Uani 1 1 d . U . . .
H54A H -0.727399 0.388588 0.002006 0.141 Uiso 1 1 calc GR . . . .
H54B H -0.838189 0.402601 0.012541 0.141 Uiso 1 1 calc GR . . . .
H54C H -0.824975 0.317467 0.006609 0.141 Uiso 1 1 calc GR . . . .
C55 C -0.8334(13) 0.3541(12) 0.0688(4) 0.090(5) Uani 1 1 d . U . . .
H55A H -0.860625 0.297998 0.063736 0.135 Uiso 1 1 calc GR . . . .
H55B H -0.892255 0.376766 0.064103 0.135 Uiso 1 1 calc GR . . . .
H55C H -0.806961 0.369546 0.090754 0.135 Uiso 1 1 calc GR . . . .
C56 C -0.6909(13) 0.4680(10) 0.0638(4) 0.096(5) Uani 1 1 d . U . . .
H56A H -0.670405 0.473002 0.085901 0.144 Uiso 1 1 calc GR . . . .
H56B H -0.744683 0.495992 0.060548 0.144 Uiso 1 1 calc GR . . . .
H56C H -0.626395 0.489492 0.053890 0.144 Uiso 1 1 calc GR . . . .
C57 C -0.6319(11) 0.1339(10) 0.0169(4) 0.069(4) Uani 1 1 d . U . . .
C58 C -0.6308(12) 0.1423(10) -0.0176(3) 0.087(5) Uani 1 1 d . U . . .
H58A H -0.673182 0.177417 -0.022039 0.130 Uiso 1 1 calc GR . . . .
H58B H -0.662816 0.091913 -0.030603 0.130 Uiso 1 1 calc GR . . . .
H58C H -0.555843 0.162907 -0.021868 0.130 Uiso 1 1 calc GR . . . .
C59 C -0.5528(12) 0.0881(10) 0.0261(4) 0.086(5) Uani 1 1 d . U . . .
H59A H -0.481611 0.109743 0.019453 0.130 Uiso 1 1 calc GR . . . .
H59B H -0.581530 0.034169 0.016236 0.130 Uiso 1 1 calc GR . . . .
H59C H -0.545250 0.091511 0.048537 0.130 Uiso 1 1 calc GR . . . .
C60 C -0.7484(11) 0.0849(10) 0.0216(4) 0.096(6) Uani 1 1 d . U . . .
H60A H -0.750133 0.078579 0.043204 0.144 Uiso 1 1 calc GR . . . .
H60B H -0.765594 0.034336 0.008421 0.144 Uiso 1 1 calc GR . . . .
H60C H -0.802137 0.111299 0.016161 0.144 Uiso 1 1 calc GR . . . .
C61 C -0.2167(10) 0.1944(10) 0.1954(3) 0.050(3) Uani 1 1 d . U . . .
C62 C -0.3048(10) 0.1824(10) 0.2140(3) 0.052(3) Uani 1 1 d . U . . .
H62 H -0.340867 0.221219 0.217713 0.062 Uiso 1 1 calc R . . . .
C63 C -0.3397(11) 0.1172(11) 0.2267(3) 0.054(3) Uani 1 1 d . U . . .
C64 C -0.2807(10) 0.0570(9) 0.2217(3) 0.058(4) Uani 1 1 d . U . . .
H64 H -0.303619 0.011293 0.230057 0.070 Uiso 1 1 calc R . . . .
C65 C -0.1915(11) 0.0686(11) 0.2048(4) 0.057(3) Uani 1 1 d . U . . .
C66 C -0.1608(11) 0.1341(10) 0.1916(3) 0.055(3) Uani 1 1 d . U . . .
H66 H -0.101450 0.140127 0.179634 0.066 Uiso 1 1 calc R . . . .
C67 C -0.4451(11) 0.1015(11) 0.2440(3) 0.065(4) Uani 1 1 d . U . . .
C68 C -0.5437(10) 0.0996(10) 0.2215(3) 0.077(5) Uani 1 1 d . U . . .
H68A H -0.537370 0.151430 0.217230 0.116 Uiso 1 1 calc GR . . . .
H68B H -0.610812 0.081488 0.230793 0.116 Uiso 1 1 calc GR . . . .
H68C H -0.545297 0.064834 0.202240 0.116 Uiso 1 1 calc GR . . . .
C69 C -0.4285(11) 0.1666(10) 0.2721(3) 0.082(6) Uani 1 1 d . U . . .
H69A H -0.366708 0.166493 0.286290 0.123 Uiso 1 1 calc GR . . . .
H69B H -0.494102 0.158494 0.282652 0.123 Uiso 1 1 calc GR . . . .
H69C H -0.414057 0.216188 0.265056 0.123 Uiso 1 1 calc GR . . . .
C70 C -0.4727(12) 0.0223(11) 0.2555(4) 0.083(4) Uani 1 1 d . U . . .
H70A H -0.476556 -0.019030 0.238264 0.124 Uiso 1 1 calc GR . . . .
H70B H -0.542741 0.013438 0.263908 0.124 Uiso 1 1 calc GR . . . .
H70C H -0.415935 0.023035 0.271616 0.124 Uiso 1 1 calc GR . . . .
C71 C -0.1303(10) 0.0055(9) 0.2003(3) 0.070(4) Uani 1 1 d D U . . .
C75 C 0.5641(10) 0.4152(9) 0.2472(3) 0.051(3) Uani 1 1 d . U . . .
C76 C 0.4963(10) 0.3478(9) 0.2293(3) 0.049(4) Uani 1 1 d . U . . .
H76 H 0.512136 0.332111 0.209120 0.059 Uiso 1 1 calc R . . . .
C77 C 0.4065(10) 0.3029(9) 0.2402(3) 0.055(4) Uani 1 1 d . U . . .
H77 H 0.359599 0.259440 0.226933 0.066 Uiso 1 1 calc R . . . .
C78 C 0.3837(10) 0.3213(9) 0.2712(3) 0.062(4) Uani 1 1 d . U . . .
C79 C 0.4545(9) 0.3878(9) 0.2895(3) 0.054(4) Uani 1 1 d . U . . .
H79 H 0.441072 0.402286 0.310052 0.065 Uiso 1 1 calc R . . . .
C80 C 0.5444(10) 0.4334(9) 0.2782(3) 0.057(4) Uani 1 1 d . U . . .
H80 H 0.592178 0.476616 0.291398 0.069 Uiso 1 1 calc R . . . .
C81 C 0.2813(12) 0.2710(11) 0.2847(4) 0.078(4) Uani 1 1 d . U . . .
C82 C 0.2066(12) 0.3290(11) 0.2938(4) 0.096(5) Uani 1 1 d . U . . .
H82A H 0.189227 0.350421 0.275733 0.143 Uiso 1 1 calc GR . . . .
H82B H 0.246724 0.370841 0.310371 0.143 Uiso 1 1 calc GR . . . .
H82C H 0.139287 0.300519 0.300740 0.143 Uiso 1 1 calc GR . . . .
C83 C 0.2098(11) 0.2027(10) 0.2607(3) 0.084(6) Uani 1 1 d . U . . .
H83A H 0.149483 0.173576 0.270345 0.126 Uiso 1 1 calc GR . . . .
H83B H 0.253656 0.169074 0.253087 0.126 Uiso 1 1 calc GR . . . .
H83C H 0.180919 0.222169 0.243484 0.126 Uiso 1 1 calc GR . . . .
C84 C 0.3208(12) 0.2420(11) 0.3138(4) 0.094(5) Uani 1 1 d . U . . .
H84A H 0.344879 0.285042 0.331049 0.140 Uiso 1 1 calc GR . . . .
H84B H 0.381362 0.220589 0.309237 0.140 Uiso 1 1 calc GR . . . .
H84C H 0.260955 0.202197 0.319149 0.140 Uiso 1 1 calc GR . . . .
C85 C 0.7975(9) 0.4552(10) 0.2743(3) 0.057(3) Uani 1 1 d . U . . .
C86 C 0.7979(10) 0.3759(11) 0.2726(3) 0.056(4) Uani 1 1 d . U . . .
H86 H 0.776442 0.342556 0.253302 0.068 Uiso 1 1 calc R . . . .
C87 C 0.8273(10) 0.3470(10) 0.2972(3) 0.057(4) Uani 1 1 d . U . . .
H87 H 0.828646 0.294915 0.294386 0.068 Uiso 1 1 calc R . . . .
C88 C 0.8561(9) 0.3925(10) 0.3270(3) 0.052(3) Uani 1 1 d . U . . .
C89 C 0.8572(10) 0.4702(10) 0.3292(3) 0.057(4) Uani 1 1 d . U . . .
H89 H 0.879611 0.502734 0.348626 0.068 Uiso 1 1 calc R . . . .
C90 C 0.8270(9) 0.5024(10) 0.3041(3) 0.057(3) Uani 1 1 d . U . . .
H90 H 0.826315 0.554573 0.306991 0.068 Uiso 1 1 calc R . . . .
C91 C 0.8845(11) 0.3633(10) 0.3556(3) 0.056(3) Uani 1 1 d . U . . .
C92 C 0.7986(10) 0.3090(10) 0.3664(3) 0.053(4) Uani 1 1 d . U . . .
C93 C 0.6859(10) 0.2785(9) 0.3498(3) 0.054(4) Uani 1 1 d . U . . .
H93 H 0.658848 0.291182 0.331412 0.064 Uiso 1 1 calc R . . . .
C94 C 0.6314(12) 0.2291(10) 0.3669(3) 0.061(4) Uani 1 1 d . U . . .
H94 H 0.557906 0.199505 0.361628 0.073 Uiso 1 1 calc R . . . .
C95 C 0.6986(11) 0.2262(11) 0.3946(3) 0.061(4) Uani 1 1 d . U . . .
C96 C 0.6721(11) 0.1848(11) 0.4181(4) 0.065(4) Uani 1 1 d . U . . .
C97 C 0.7419(11) 0.1839(10) 0.4449(3) 0.057(4) Uani 1 1 d . U . . .
C98 C 0.7092(12) 0.1411(10) 0.4702(3) 0.070(4) Uani 1 1 d . U . . .
H98 H 0.639998 0.107296 0.471367 0.083 Uiso 1 1 calc R . . . .
C99 C 0.7989(11) 0.1599(10) 0.4914(3) 0.072(4) Uani 1 1 d . U . . .
H99 H 0.803637 0.142228 0.510433 0.086 Uiso 1 1 calc R . . . .
C100 C 0.8863(11) 0.2128(9) 0.4791(3) 0.050(4) Uani 1 1 d . U . . .
C101 C 0.9966(11) 0.2431(11) 0.4945(3) 0.065(4) Uani 1 1 d . U . . .
C102 C 1.0811(11) 0.2937(10) 0.4847(3) 0.058(4) Uani 1 1 d . U . . .
C103 C 1.1909(10) 0.3276(10) 0.5014(3) 0.067(4) Uani 1 1 d . U . . .
H103 H 1.215799 0.317275 0.520525 0.081 Uiso 1 1 calc R . . . .
C104 C 1.2529(12) 0.3783(11) 0.4839(3) 0.079(5) Uani 1 1 d . U . . .
H104 H 1.326294 0.408019 0.489252 0.094 Uiso 1 1 calc R . . . .
C105 C 1.1831(11) 0.3766(10) 0.4557(3) 0.061(4) Uani 1 1 d . U . . .
C106 C 1.2095(10) 0.4161(11) 0.4314(3) 0.065(4) Uani 1 1 d . U . . .
C107 C 1.1409(10) 0.4135(10) 0.4043(3) 0.054(4) Uani 1 1 d . U . . .
C108 C 1.1755(11) 0.4604(10) 0.3796(3) 0.065(4) Uani 1 1 d . U . . .
H108 H 1.244764 0.494249 0.378516 0.078 Uiso 1 1 calc R . . . .
C109 C 1.0827(10) 0.4428(9) 0.3587(3) 0.064(4) Uani 1 1 d . U . . .
H109 H 1.077177 0.462303 0.340140 0.077 Uiso 1 1 calc R . . . .
C110 C 0.9940(11) 0.3882(10) 0.3705(3) 0.059(4) Uani 1 1 d . U . . .
C111 C 0.5528(11) 0.1251(11) 0.4138(3) 0.079(4) Uani 1 1 d . U . . .
C112 C 0.5415(14) 0.0523(14) 0.3937(5) 0.156(10) Uani 1 1 d . U . . .
H112 H 0.605030 0.039329 0.387976 0.187 Uiso 1 1 calc R . . . .
C113 C 0.4365(14) -0.0011(15) 0.3823(5) 0.143(8) Uani 1 1 d . U . . .
C114 C 0.3463(15) 0.0339(16) 0.3914(5) 0.155(10) Uani 1 1 d . U . . .
H114 H 0.276066 0.007180 0.381232 0.186 Uiso 1 1 calc R . . . .
C115 C 0.3521(12) 0.0999(14) 0.4125(4) 0.115(6) Uani 1 1 d . U . . .
C116 C 0.4670(11) 0.1596(12) 0.4183(3) 0.090(5) Uani 1 1 d . U . . .
H116 H 0.478159 0.213334 0.424140 0.109 Uiso 1 1 calc R . . . .
C117 C 0.4239(16) -0.0718(17) 0.3588(6) 0.134(7) Uani 1 1 d . U . . .
C118 C 0.496(3) -0.060(2) 0.3334(7) 0.269(15) Uani 1 1 d . U . . .
H11D H 0.459825 -0.041062 0.317159 0.403 Uiso 1 1 calc GR . . . .
H11E H 0.509188 -0.108371 0.324901 0.403 Uiso 1 1 calc GR . . . .
H11F H 0.564914 -0.021660 0.341692 0.403 Uiso 1 1 calc GR . . . .
C119 C 0.3119(17) -0.1083(17) 0.3427(5) 0.181(11) Uani 1 1 d . U . . .
H11A H 0.271621 -0.145733 0.354417 0.271 Uiso 1 1 calc GR . . . .
H11B H 0.316306 -0.134376 0.322034 0.271 Uiso 1 1 calc GR . . . .
H11C H 0.274493 -0.068696 0.341253 0.271 Uiso 1 1 calc GR . . . .
C120 C 0.455(2) -0.121(2) 0.3816(7) 0.220(11) Uani 1 1 d . U . . .
H12J H 0.528755 -0.095535 0.391558 0.330 Uiso 1 1 calc R . . . .
H12K H 0.451136 -0.171672 0.370402 0.330 Uiso 1 1 calc R . . . .
H12L H 0.404084 -0.125378 0.397229 0.330 Uiso 1 1 calc R . . . .
C121 C 0.2605(14) 0.1448(17) 0.4147(5) 0.125(6) Uani 1 1 d . U . . .
C122 C 0.1540(15) 0.086(2) 0.3981(7) 0.260(16) Uani 1 1 d . U . . .
H12D H 0.167499 0.062930 0.377814 0.390 Uiso 1 1 calc GR . . . .
H12E H 0.098021 0.112772 0.395527 0.390 Uiso 1 1 calc GR . . . .
H12F H 0.129413 0.046130 0.410410 0.390 Uiso 1 1 calc GR . . . .
C123 C 0.245(2) 0.1602(17) 0.4488(5) 0.186(10) Uani 1 1 d . U . . .
H12G H 0.234757 0.112600 0.457119 0.278 Uiso 1 1 calc GR . . . .
H12H H 0.180560 0.178885 0.451062 0.278 Uiso 1 1 calc GR . . . .
H12I H 0.308923 0.199098 0.459996 0.278 Uiso 1 1 calc GR . . . .
C124 C 0.278(2) 0.221(2) 0.4023(6) 0.191(10) Uani 1 1 d . U . . .
H12A H 0.339834 0.259661 0.414710 0.287 Uiso 1 1 calc GR . . . .
H12B H 0.212796 0.238234 0.403464 0.287 Uiso 1 1 calc GR . . . .
H12C H 0.293618 0.212649 0.380820 0.287 Uiso 1 1 calc GR . . . .
C125 C 1.0206(11) 0.2200(11) 0.5249(4) 0.067(4) Uani 1 1 d . U . . .
C126 C 0.9956(11) 0.2539(11) 0.5529(3) 0.077(4) Uani 1 1 d . U . . .
H126 H 0.965321 0.295797 0.552967 0.092 Uiso 1 1 calc R . . . .
C127 C 1.0133(11) 0.2287(12) 0.5816(4) 0.079(4) Uani 1 1 d D U . . .
C128 C 1.0666(12) 0.1673(12) 0.5803(4) 0.085(5) Uani 1 1 d . U . . .
H128 H 1.083536 0.152289 0.599207 0.102 Uiso 1 1 calc R . . . .
C129 C 1.0935(15) 0.1305(13) 0.5550(4) 0.099(5) Uani 1 1 d . U . . .
C130 C 1.0740(12) 0.1626(12) 0.5267(4) 0.083(5) Uani 1 1 d . U . . .
H130 H 1.099594 0.142801 0.508513 0.099 Uiso 1 1 calc R . . . .
C135 C 1.157(2) 0.0674(15) 0.5540(5) 0.134(6) Uani 1 1 d . U . . .
C136 C 1.200(2) 0.0442(18) 0.5221(6) 0.193(11) Uani 1 1 d . U . . .
H13J H 1.139617 0.028355 0.505599 0.289 Uiso 1 1 calc R . . . .
H13K H 1.231791 0.001547 0.523285 0.289 Uiso 1 1 calc R . . . .
H13L H 1.255521 0.088352 0.517685 0.289 Uiso 1 1 calc R . . . .
C137 C 1.253(2) 0.0901(17) 0.5800(5) 0.197(12) Uani 1 1 d . U . . .
H13A H 1.312002 0.131562 0.575031 0.295 Uiso 1 1 calc R . . . .
H13B H 1.280060 0.045465 0.581682 0.295 Uiso 1 1 calc R . . . .
H13C H 1.228800 0.107700 0.599547 0.295 Uiso 1 1 calc R . . . .
C138 C 1.077(2) -0.0009(19) 0.5563(7) 0.201(10) Uani 1 1 d . U . . .
H13G H 1.035795 0.009168 0.573488 0.301 Uiso 1 1 calc GR . . . .
H13H H 1.112783 -0.040413 0.559948 0.301 Uiso 1 1 calc GR . . . .
H13I H 1.028172 -0.018841 0.537135 0.301 Uiso 1 1 calc GR . . . .
C139 C 1.3241(10) 0.4770(10) 0.4355(3) 0.066(4) Uani 1 1 d . U . . .
C140 C 1.3411(11) 0.5499(10) 0.4512(3) 0.076(5) Uani 1 1 d . U . . .
H140 H 1.282928 0.562337 0.460976 0.091 Uiso 1 1 calc R . . . .
C141 C 1.4395(11) 0.6072(11) 0.4538(4) 0.082(5) Uani 1 1 d . U . . .
C142 C 1.5285(11) 0.5818(11) 0.4408(3) 0.079(5) Uani 1 1 d . U . . .
H142 H 1.598856 0.617059 0.444116 0.095 Uiso 1 1 calc R . . . .
C143 C 1.5165(11) 0.5113(11) 0.4242(3) 0.074(4) Uani 1 1 d . U . . .
C144 C 1.4135(10) 0.4547(11) 0.4218(3) 0.073(5) Uani 1 1 d . U . . .
H144 H 1.403705 0.403702 0.411455 0.088 Uiso 1 1 calc R . . . .
C145 C 1.4510(13) 0.6863(13) 0.4710(5) 0.104(5) Uani 1 1 d . U . . .
C146 C 1.5655(13) 0.7477(12) 0.4693(5) 0.128(7) Uani 1 1 d . U . . .
H14D H 1.621035 0.741080 0.484115 0.192 Uiso 1 1 calc GR . . . .
H14E H 1.558238 0.799850 0.474301 0.192 Uiso 1 1 calc GR . . . .
H14F H 1.586993 0.739449 0.448489 0.192 Uiso 1 1 calc GR . . . .
C147 C 1.4327(14) 0.6863(12) 0.5052(4) 0.118(6) Uani 1 1 d . U . . .
H14A H 1.361614 0.651149 0.506538 0.177 Uiso 1 1 calc GR . . . .
H14B H 1.435340 0.738294 0.515168 0.177 Uiso 1 1 calc GR . . . .
H14C H 1.489674 0.669404 0.515539 0.177 Uiso 1 1 calc GR . . . .
C148 C 1.3628(15) 0.7201(14) 0.4535(5) 0.133(7) Uani 1 1 d . U . . .
H14G H 1.378745 0.722613 0.432292 0.200 Uiso 1 1 calc GR . . . .
H14H H 1.367270 0.771682 0.464394 0.200 Uiso 1 1 calc GR . . . .
H14I H 1.289576 0.686260 0.453460 0.200 Uiso 1 1 calc GR . . . .
C149 C 1.6083(12) 0.4849(14) 0.4084(4) 0.105(6) Uani 1 1 d . U . . .
C150 C 1.7191(12) 0.5481(14) 0.4158(5) 0.155(9) Uani 1 1 d . U . . .
H15G H 1.710325 0.596237 0.410453 0.233 Uiso 1 1 calc GR . . . .
H15H H 1.772846 0.531868 0.403751 0.233 Uiso 1 1 calc GR . . . .
H15I H 1.743997 0.556045 0.437787 0.233 Uiso 1 1 calc GR . . . .
C151 C 1.6350(15) 0.4189(16) 0.4220(5) 0.140(7) Uani 1 1 d . U . . .
H15A H 1.649876 0.433546 0.444489 0.210 Uiso 1 1 calc GR . . . .
H15B H 1.699067 0.408349 0.413599 0.210 Uiso 1 1 calc GR . . . .
H15C H 1.573169 0.372802 0.416737 0.210 Uiso 1 1 calc GR . . . .
C152 C 1.5795(13) 0.4594(13) 0.3744(4) 0.126(8) Uani 1 1 d . U . . .
H15D H 1.514608 0.415309 0.370316 0.188 Uiso 1 1 calc GR . . . .
H15E H 1.640059 0.444663 0.365363 0.188 Uiso 1 1 calc GR . . . .
H15F H 1.565088 0.501657 0.365230 0.188 Uiso 1 1 calc GR . . . .
C153 C 0.9677(9) 0.5645(9) 0.2516(3) 0.052(4) Uani 1 1 d . U . . .
C154 C 1.0259(10) 0.5102(9) 0.2516(3) 0.058(4) Uani 1 1 d . U . . .
H154 H 0.992860 0.459628 0.240656 0.070 Uiso 1 1 calc R . . . .
C155 C 1.1319(10) 0.5269(9) 0.2671(3) 0.060(4) Uani 1 1 d . U . . .
H155 H 1.169071 0.488455 0.265915 0.073 Uiso 1 1 calc R . . . .
C156 C 1.1818(10) 0.6007(9) 0.2842(3) 0.054(4) Uani 1 1 d . U . . .
C157 C 1.1234(9) 0.6567(9) 0.2843(3) 0.055(4) Uani 1 1 d . U . . .
H157 H 1.156617 0.706994 0.295391 0.066 Uiso 1 1 calc R . . . .
C158 C 1.0183(9) 0.6407(9) 0.2686(3) 0.059(4) Uani 1 1 d . U . . .
H158 H 0.981618 0.679395 0.269318 0.071 Uiso 1 1 calc R . . . .
C159 C 1.3003(10) 0.6253(10) 0.3014(3) 0.068(4) Uani 1 1 d . U . . .
C160 C 1.3437(11) 0.5521(10) 0.3020(3) 0.083(5) Uani 1 1 d . U . . .
H16G H 1.292343 0.513968 0.311058 0.125 Uiso 1 1 calc GR . . . .
H16H H 1.414634 0.567432 0.314387 0.125 Uiso 1 1 calc GR . . . .
H16I H 1.351062 0.529752 0.280953 0.125 Uiso 1 1 calc GR . . . .
C161 C 1.3033(10) 0.6631(12) 0.3353(3) 0.091(6) Uani 1 1 d . U . . .
H16D H 1.271373 0.706201 0.335988 0.136 Uiso 1 1 calc GR . . . .
H16E H 1.378692 0.681995 0.344819 0.136 Uiso 1 1 calc GR . . . .
H16F H 1.261668 0.625183 0.346541 0.136 Uiso 1 1 calc GR . . . .
C162 C 1.3767(11) 0.6805(11) 0.2849(4) 0.089(5) Uani 1 1 d . U . . .
H16A H 1.374985 0.656221 0.263496 0.134 Uiso 1 1 calc GR . . . .
H16B H 1.450678 0.693407 0.295267 0.134 Uiso 1 1 calc GR . . . .
H16C H 1.353636 0.727382 0.285367 0.134 Uiso 1 1 calc GR . . . .
C163 C 0.9127(10) 0.6416(10) 0.2007(3) 0.050(3) Uani 1 1 d . U . . .
C164 C 1.0029(10) 0.6173(10) 0.1900(3) 0.062(4) Uani 1 1 d . U . . .
H164 H 1.002233 0.564848 0.187490 0.074 Uiso 1 1 calc R . . . .
C165 C 1.0954(10) 0.6751(10) 0.1831(3) 0.059(4) Uani 1 1 d . U . . .
H165 H 1.154824 0.659198 0.175644 0.071 Uiso 1 1 calc R . . . .
C166 C 1.1010(11) 0.7535(10) 0.1870(3) 0.063(4) Uani 1 1 d . U . . .
C167 C 1.0070(10) 0.7756(9) 0.1962(3) 0.064(4) Uani 1 1 d . U . . .
H167 H 1.004079 0.827114 0.197249 0.077 Uiso 1 1 calc R . . . .
C168 C 0.9167(11) 0.7171(10) 0.2037(3) 0.062(4) Uani 1 1 d . U . . .
H168 H 0.856996 0.732519 0.211188 0.075 Uiso 1 1 calc R . . . .
C169 C 1.2085(11) 0.8128(11) 0.1810(4) 0.076(4) Uani 1 1 d . U . . .
C170 C 1.3036(11) 0.8078(11) 0.2050(4) 0.088(5) Uani 1 1 d . U . . .
H17G H 1.283759 0.817270 0.225995 0.133 Uiso 1 1 calc GR . . . .
H17H H 1.370757 0.846526 0.203098 0.133 Uiso 1 1 calc GR . . . .
H17I H 1.314551 0.756558 0.200773 0.133 Uiso 1 1 calc GR . . . .
C171 C 1.1941(12) 0.8950(10) 0.1844(4) 0.084(5) Uani 1 1 d . U . . .
H17A H 1.130133 0.894167 0.170836 0.126 Uiso 1 1 calc GR . . . .
H17B H 1.258697 0.929996 0.178634 0.126 Uiso 1 1 calc GR . . . .
H17C H 1.184428 0.912635 0.205773 0.126 Uiso 1 1 calc GR . . . .
C172 C 1.2359(13) 0.7896(11) 0.1474(4) 0.095(6) Uani 1 1 d . U . . .
H17D H 1.243642 0.737370 0.144698 0.142 Uiso 1 1 calc GR . . . .
H17E H 1.304026 0.825432 0.144117 0.142 Uiso 1 1 calc GR . . . .
H17F H 1.177185 0.791588 0.132548 0.142 Uiso 1 1 calc GR . . . .
C173 C 0.6772(9) 0.6064(9) 0.1744(3) 0.047(3) Uani 1 1 d . U . . .
C174 C 0.7085(10) 0.5960(9) 0.1448(3) 0.051(3) Uani 1 1 d . U . . .
H174 H 0.755955 0.564960 0.140550 0.061 Uiso 1 1 calc R . . . .
C175 C 0.6734(10) 0.6291(10) 0.1213(4) 0.060(4) Uani 1 1 d . U . . .
H175 H 0.695321 0.618548 0.101405 0.072 Uiso 1 1 calc R . . . .
C176 C 0.6035(10) 0.6798(10) 0.1265(4) 0.056(3) Uani 1 1 d . U . . .
C177 C 0.5765(11) 0.6935(10) 0.1567(3) 0.063(4) Uani 1 1 d . U . . .
H177 H 0.533193 0.727345 0.161543 0.076 Uiso 1 1 calc R . . . .
C178 C 0.6113(10) 0.6593(10) 0.1793(3) 0.056(4) Uani 1 1 d . U . . .
H178 H 0.591203 0.670888 0.199372 0.067 Uiso 1 1 calc R . . . .
C179 C 0.5625(11) 0.7183(10) 0.1007(3) 0.060(3) Uani 1 1 d . U . . .
C180 C 0.5941(11) 0.6888(10) 0.0679(3) 0.070(5) Uani 1 1 d . U . . .
H18G H 0.673138 0.699413 0.068756 0.105 Uiso 1 1 calc GR . . . .
H18H H 0.568286 0.715416 0.052580 0.105 Uiso 1 1 calc GR . . . .
H18I H 0.560239 0.633378 0.061991 0.105 Uiso 1 1 calc GR . . . .
C181 C 0.6126(11) 0.8072(9) 0.1087(4) 0.072(4) Uani 1 1 d . U . . .
H18A H 0.585299 0.827260 0.127474 0.108 Uiso 1 1 calc GR . . . .
H18B H 0.592013 0.830875 0.091704 0.108 Uiso 1 1 calc GR . . . .
H18C H 0.691862 0.819220 0.112150 0.108 Uiso 1 1 calc GR . . . .
C182 C 0.4350(10) 0.6986(10) 0.0986(3) 0.071(5) Uani 1 1 d . U . . .
H18D H 0.404055 0.642953 0.096592 0.106 Uiso 1 1 calc GR . . . .
H18E H 0.407421 0.716231 0.080702 0.106 Uiso 1 1 calc GR . . . .
H18F H 0.414282 0.724422 0.117377 0.106 Uiso 1 1 calc GR . . . .
C72 C -0.185(2) -0.0720(15) 0.2116(7) 0.092(6) Uani 0.606(13) 1 d D U P A 1
H72A H -0.175888 -0.063576 0.234191 0.138 Uiso 0.606(13) 1 calc GR . P A 1
H72B H -0.150700 -0.111479 0.203584 0.138 Uiso 0.606(13) 1 calc GR . P A 1
H72C H -0.262691 -0.089076 0.204194 0.138 Uiso 0.606(13) 1 calc GR . P A 1
C73 C -0.0177(15) 0.0399(18) 0.2203(6) 0.070(6) Uani 0.606(13) 1 d D U P A 1
H73A H 0.031409 0.075061 0.209441 0.106 Uiso 0.606(13) 1 calc GR . P A 1
H73B H 0.013444 -0.001760 0.223825 0.106 Uiso 0.606(13) 1 calc GR . P A 1
H73C H -0.027398 0.067997 0.240067 0.106 Uiso 0.606(13) 1 calc GR . P A 1
C74 C -0.119(2) -0.0173(19) 0.1657(5) 0.080(6) Uani 0.606(13) 1 d D U P A 1
H74A H -0.191123 -0.031218 0.153796 0.120 Uiso 0.606(13) 1 calc GR . P A 1
H74B H -0.089169 -0.061223 0.162795 0.120 Uiso 0.606(13) 1 calc GR . P A 1
H74C H -0.071083 0.026214 0.158541 0.120 Uiso 0.606(13) 1 calc GR . P A 1
C186 C 0.963(2) 0.246(2) 0.6112(6) 0.084(7) Uani 0.48(2) 1 d D U P B 1
C187 C 0.843(2) 0.240(2) 0.6007(8) 0.079(10) Uani 0.48(2) 1 d D U P B 1
H18J H 0.839195 0.261298 0.581708 0.119 Uiso 0.48(2) 1 calc GR . P B 1
H18K H 0.813634 0.268890 0.616783 0.119 Uiso 0.48(2) 1 calc GR . P B 1
H18L H 0.800309 0.185953 0.596799 0.119 Uiso 0.48(2) 1 calc GR . P B 1
C188 C 0.992(3) 0.206(2) 0.6377(7) 0.082(10) Uani 0.48(2) 1 d D U P B 1
H18V H 0.945715 0.153375 0.634507 0.122 Uiso 0.48(2) 1 calc GR . P B 1
H18W H 0.980891 0.234306 0.657388 0.122 Uiso 0.48(2) 1 calc GR . P B 1
H18X H 1.068410 0.206277 0.638131 0.122 Uiso 0.48(2) 1 calc GR . P B 1
C189 C 1.026(3) 0.331(2) 0.6219(8) 0.093(11) Uani 0.48(2) 1 d D U P B 1
H18Y H 1.103588 0.336686 0.624745 0.139 Uiso 0.48(2) 1 calc GR . P B 1
H H 1.002144 0.350886 0.641353 0.139 Uiso 0.48(2) 1 calc GR . P B 1
HA H 1.010770 0.361108 0.606222 0.139 Uiso 0.48(2) 1 calc GR . P B 1
C131 C 0.990(2) 0.2776(19) 0.6110(6) 0.098(8) Uani 0.52(2) 1 d D U P B 2
C132 C 0.905(4) 0.231(3) 0.6297(9) 0.131(13) Uani 0.52(2) 1 d D U P B 2
H13P H 0.836215 0.207933 0.616595 0.196 Uiso 0.52(2) 1 calc GR . P B 2
H13Q H 0.894670 0.264749 0.647754 0.196 Uiso 0.52(2) 1 calc GR . P B 2
H13R H 0.932093 0.189636 0.636355 0.196 Uiso 0.52(2) 1 calc GR . P B 2
C133 C 0.952(2) 0.351(2) 0.6079(6) 0.088(9) Uani 0.52(2) 1 d D U P B 2
H13D H 1.007426 0.387423 0.599561 0.131 Uiso 0.52(2) 1 calc GR . P B 2
H13E H 0.939003 0.374470 0.628179 0.131 Uiso 0.52(2) 1 calc GR . P B 2
H13F H 0.883901 0.335583 0.593973 0.131 Uiso 0.52(2) 1 calc GR . P B 2
C134 C 1.088(3) 0.313(3) 0.6369(7) 0.099(13) Uani 0.52(2) 1 d D U P B 2
H13M H 1.120817 0.272261 0.641300 0.148 Uiso 0.52(2) 1 calc GR . P B 2
H13N H 1.061932 0.333935 0.655658 0.148 Uiso 0.52(2) 1 calc GR . P B 2
H13O H 1.142372 0.353388 0.630061 0.148 Uiso 0.52(2) 1 calc GR . P B 2
C183 C -0.089(3) -0.010(2) 0.2322(6) 0.081(7) Uani 0.394(13) 1 d D U P A 2
H18S H -0.028974 0.033879 0.242369 0.122 Uiso 0.394(13) 1 calc GR . P A 2
H18T H -0.063017 -0.056265 0.229007 0.122 Uiso 0.394(13) 1 calc GR . P A 2
H18U H -0.148200 -0.018217 0.245187 0.122 Uiso 0.394(13) 1 calc GR . P A 2
C184 C -0.031(3) 0.032(2) 0.1815(9) 0.082(7) Uani 0.394(13) 1 d D U P A 2
H18M H -0.056559 0.045296 0.162206 0.124 Uiso 0.394(13) 1 calc GR . P A 2
H18N H 0.003102 -0.009373 0.176969 0.124 Uiso 0.394(13) 1 calc GR . P A 2
H18O H 0.022087 0.077480 0.193742 0.124 Uiso 0.394(13) 1 calc GR . P A 2
C185 C -0.205(3) -0.0752(18) 0.1829(11) 0.077(8) Uani 0.394(13) 1 d D U P A 2
H18P H -0.254926 -0.098926 0.196867 0.115 Uiso 0.394(13) 1 calc GR . P A 2
H18Q H -0.160227 -0.108665 0.176261 0.115 Uiso 0.394(13) 1 calc GR . P A 2
H18R H -0.247746 -0.067982 0.164899 0.115 Uiso 0.394(13) 1 calc GR . P A 2
C9OA C 0.9306(14) 0.1638(14) 0.3165(5) 0.118(6) Uani 1 1 d . U . . .
H9OA H 0.970424 0.195633 0.303738 0.142 Uiso 1 1 calc R . . . .
C220 C 0.8486(16) 0.1056(16) 0.3040(5) 0.122(7) Uani 1 1 d . U . . .
H220 H 0.824532 0.094715 0.282606 0.147 Uiso 1 1 calc R . . . .
C221 C 0.7954(19) 0.0571(17) 0.3264(7) 0.145(9) Uani 1 1 d . U . . .
H221 H 0.737458 0.012133 0.319075 0.174 Uiso 1 1 calc R . . . .
C222 C 0.830(2) 0.0775(19) 0.3568(8) 0.150(10) Uani 1 1 d . U . . .
H222 H 0.793420 0.048371 0.370902 0.179 Uiso 1 1 calc R . . . .
C223 C 0.905(2) 0.1309(19) 0.3658(6) 0.121(8) Uani 1 1 d . U . . .
H223 H 0.926928 0.139568 0.387240 0.145 Uiso 1 1 calc R . . . .
C224 C 0.9630(18) 0.1812(16) 0.3503(6) 0.127(9) Uani 1 1 d . U . . .
H224 H 1.020368 0.224536 0.359971 0.152 Uiso 1 1 calc R . . . .
C190 C 0.179(3) 0.0100(18) 0.2945(6) 0.171(11) Uani 1 1 d . U . . .
H190 H 0.234292 0.056790 0.295953 0.206 Uiso 1 1 calc R . . . .
C191 C 0.1859(19) -0.0578(16) 0.2774(5) 0.144(9) Uani 1 1 d . U . . .
H191 H 0.247024 -0.056456 0.266317 0.173 Uiso 1 1 calc R . . . .
C192 C 0.1049(17) -0.1305(15) 0.2754(5) 0.125(8) Uani 1 1 d . U . . .
H192 H 0.112870 -0.176642 0.264155 0.150 Uiso 1 1 calc R . . . .
C193 C 0.0186(17) -0.1296(15) 0.2903(6) 0.134(9) Uani 1 1 d . U . . .
H193 H -0.038749 -0.175678 0.287804 0.161 Uiso 1 1 calc R . . . .
C194 C 0.007(2) -0.0645(19) 0.3095(7) 0.164(10) Uani 1 1 d . U . . .
H194 H -0.050808 -0.068085 0.321832 0.197 Uiso 1 1 calc R . . . .
C195 C 0.084(3) 0.0060(18) 0.3098(6) 0.165(11) Uani 1 1 d . U . . .
H195 H 0.073302 0.051834 0.320473 0.198 Uiso 1 1 calc R . . . .
C196 C -0.028(2) 0.120(2) 0.0861(7) 0.211(14) Uani 1 1 d . U . . .
H196 H 0.028458 0.101138 0.094013 0.253 Uiso 1 1 calc R . . . .
C197 C -0.086(2) 0.085(2) 0.0561(7) 0.213(14) Uani 1 1 d . U . . .
H197 H -0.070779 0.041941 0.044066 0.255 Uiso 1 1 calc R . . . .
C198 C -0.1632(17) 0.1158(16) 0.0461(6) 0.161(10) Uani 1 1 d . U . . .
H198 H -0.201000 0.097116 0.026077 0.193 Uiso 1 1 calc R . . . .
C199 C -0.1884(17) 0.1777(15) 0.0659(5) 0.139(9) Uani 1 1 d . U . . .
H199 H -0.248158 0.195703 0.060004 0.167 Uiso 1 1 calc R . . . .
C200 C -0.1257(16) 0.2095(15) 0.0929(5) 0.122(8) Uani 1 1 d . U . . .
H200 H -0.133910 0.254844 0.104827 0.146 Uiso 1 1 calc R . . . .
C201 C -0.0536(15) 0.1771(14) 0.1025(5) 0.110(7) Uani 1 1 d . U . . .
H201 H -0.017109 0.196386 0.122661 0.132 Uiso 1 1 calc R . . . .
C202 C 0.4266(14) -0.0676(11) 0.1037(4) 0.085(6) Uani 1 1 d . U . . .
H202 H 0.355310 -0.101433 0.101168 0.102 Uiso 1 1 calc R . . . .
C203 C 0.4792(13) -0.0398(11) 0.1332(4) 0.084(5) Uani 1 1 d . U . . .
H203 H 0.445629 -0.057643 0.150194 0.100 Uiso 1 1 calc R . . . .
C204 C 0.5822(14) 0.0147(12) 0.1382(4) 0.097(6) Uani 1 1 d . U . . .
H204 H 0.615983 0.038325 0.158396 0.116 Uiso 1 1 calc R . . . .
C205 C 0.6299(15) 0.0315(12) 0.1132(4) 0.101(7) Uani 1 1 d . U . . .
H205 H 0.702718 0.063169 0.116090 0.122 Uiso 1 1 calc R . . . .
C206 C 0.5797(14) 0.0055(12) 0.0831(4) 0.105(7) Uani 1 1 d . U . . .
H206 H 0.614925 0.023043 0.066245 0.126 Uiso 1 1 calc R . . . .
C207 C 0.4736(15) -0.0482(12) 0.0780(4) 0.107(7) Uani 1 1 d . U . . .
H207 H 0.437582 -0.069219 0.057916 0.128 Uiso 1 1 calc R . . . .
C208 C 0.2286(15) 0.1129(13) 0.1658(4) 0.103(6) Uani 1 1 d . U . . .
H208 H 0.217750 0.087799 0.183107 0.123 Uiso 1 1 calc R . . . .
C209 C 0.2735(13) 0.0810(12) 0.1410(4) 0.083(5) Uani 1 1 d . U . . .
H209 H 0.294565 0.035549 0.142053 0.099 Uiso 1 1 calc R . . . .
C210 C 0.2877(13) 0.1141(11) 0.1152(4) 0.073(5) Uani 1 1 d . U . . .
H210 H 0.312394 0.089022 0.097887 0.087 Uiso 1 1 calc R . . . .
C211 C 0.2655(11) 0.1859(11) 0.1142(5) 0.088(5) Uani 1 1 d . U . . .
H211 H 0.276606 0.211054 0.096897 0.105 Uiso 1 1 calc R . . . .
C212 C 0.2252(15) 0.2174(14) 0.1411(5) 0.108(6) Uani 1 1 d . U . . .
H212 H 0.214861 0.267020 0.142277 0.129 Uiso 1 1 calc R . . . .
C213 C 0.200(2) 0.1788(16) 0.1657(6) 0.119(7) Uani 1 1 d . U . . .
H213 H 0.164651 0.198154 0.181911 0.143 Uiso 1 1 calc R . . . .
C214 C 0.6972(13) 0.6829(15) 0.2842(5) 0.108(7) Uani 1 1 d . U . . .
H214 H 0.704336 0.639253 0.270899 0.129 Uiso 1 1 calc R . . . .
C215 C 0.7053(16) 0.7529(16) 0.2721(6) 0.132(8) Uani 1 1 d . U . . .
H215 H 0.713323 0.756940 0.251233 0.158 Uiso 1 1 calc R . . . .
C216 C 0.7003(17) 0.8109(15) 0.2934(5) 0.142(8) Uani 1 1 d . U . . .
H216 H 0.705193 0.858383 0.286748 0.170 Uiso 1 1 calc R . . . .
C217 C 0.6886(19) 0.8096(17) 0.3247(6) 0.137(9) Uani 1 1 d . U . . .
H217 H 0.688970 0.854937 0.338351 0.165 Uiso 1 1 calc R . . . .
C218 C 0.6765(16) 0.7403(17) 0.3354(6) 0.126(7) Uani 1 1 d . U . . .
H218 H 0.666747 0.737566 0.356354 0.151 Uiso 1 1 calc R . . . .
C219 C 0.6789(14) 0.6763(15) 0.3153(5) 0.126(7) Uani 1 1 d . U . . .
H219 H 0.668487 0.628227 0.321884 0.151 Uiso 1 1 calc R . . . .
C225 C 0.984(2) 0.4739(17) 0.5286(6) 0.121(8) Uani 1 1 d . U . . .
H225 H 0.975814 0.457240 0.547887 0.145 Uiso 1 1 calc R . . . .
C226 C 0.9284(17) 0.4356(17) 0.5030(7) 0.129(10) Uani 1 1 d . U . . .
H226 H 0.875134 0.389577 0.504435 0.155 Uiso 1 1 calc R . . . .
C227 C 0.936(2) 0.452(2) 0.4754(7) 0.138(11) Uani 1 1 d . U . . .
H227 H 0.892244 0.418673 0.458081 0.166 Uiso 1 1 calc R . . . .

loop_
_atom_site_aniso_label
_atom_site_aniso_U_11
_atom_site_aniso_U_22
_atom_site_aniso_U_33
_atom_site_aniso_U_23
_atom_site_aniso_U_13
_atom_site_aniso_U_12
N1 0.032(5) 0.074(10) 0.066(8) 0.017(5) -0.006(5) 0.008(5)
N2 0.033(5) 0.053(9) 0.071(7) 0.014(5) -0.010(5) 0.010(4)
N3 0.029(5) 0.062(10) 0.069(8) 0.015(5) -0.009(5) 0.008(5)
N4 0.025(4) 0.067(9) 0.053(7) 0.005(5) -0.009(4) 0.002(5)
N5 0.036(5) 0.079(9) 0.062(6) 0.025(5) -0.002(5) 0.023(5)
N6 0.042(5) 0.084(10) 0.067(7) 0.030(6) -0.002(4) 0.011(5)
N7 0.024(5) 0.101(9) 0.056(6) 0.018(5) -0.003(4) 0.015(5)
N8 0.027(5) 0.077(10) 0.072(7) 0.030(6) -0.003(4) 0.000(5)
C1 0.025(4) 0.057(9) 0.055(7) 0.002(5) -0.010(4) 0.004(4)
C2 0.027(4) 0.056(8) 0.055(7) 0.002(5) -0.008(4) 0.006(4)
C3 0.027(4) 0.068(8) 0.057(6) 0.009(5) -0.007(5) 0.007(5)
C4 0.027(4) 0.062(9) 0.048(7) 0.001(5) -0.009(4) 0.004(4)
C5 0.027(4) 0.063(8) 0.054(7) 0.004(5) -0.012(4) 0.001(5)
C6 0.025(4) 0.067(9) 0.054(7) 0.005(5) -0.012(5) -0.001(5)
C7 0.026(4) 0.074(11) 0.054(6) 0.000(6) -0.010(4) 0.011(5)
C8 0.027(5) 0.070(12) 0.060(7) -0.006(8) -0.011(4) 0.008(6)
C9 0.025(5) 0.060(12) 0.063(7) 0.004(7) -0.009(5) 0.006(6)
C10 0.030(4) 0.047(11) 0.063(6) 0.008(6) -0.009(4) 0.002(5)
C11 0.032(5) 0.071(12) 0.057(7) -0.001(8) -0.015(5) 0.008(6)
C12 0.032(5) 0.063(12) 0.056(6) 0.003(7) -0.014(5) 0.007(6)
C13 0.032(4) 0.047(9) 0.051(7) 0.001(5) -0.007(4) 0.005(5)
C14 0.033(5) 0.047(9) 0.066(8) 0.007(5) -0.007(5) 0.007(5)
C15 0.036(5) 0.044(9) 0.074(9) 0.010(5) -0.015(6) 0.000(6)
C16 0.036(5) 0.070(10) 0.067(9) 0.019(6) 0.002(6) 0.017(6)
C17 0.033(5) 0.075(11) 0.064(9) 0.018(6) 0.005(5) 0.021(6)
C18 0.033(4) 0.069(8) 0.071(8) 0.015(6) 0.001(5) 0.017(5)
C19 0.032(4) 0.048(9) 0.068(8) 0.010(6) -0.001(5) 0.021(5)
C20 0.036(6) 0.065(9) 0.071(8) 0.021(6) -0.004(5) 0.017(6)
C21 0.032(6) 0.066(10) 0.080(9) 0.022(6) -0.008(6) 0.015(5)
C22 0.030(5) 0.049(8) 0.064(8) 0.005(5) -0.005(5) 0.017(4)
C23 0.033(5) 0.056(8) 0.071(7) 0.011(5) -0.013(5) 0.009(4)
C24 0.032(6) 0.048(9) 0.074(8) 0.009(5) -0.013(5) 0.009(5)
C25 0.041(6) 0.060(9) 0.062(8) 0.011(6) -0.021(6) -0.002(6)
C26 0.041(6) 0.066(9) 0.059(8) 0.014(6) -0.020(6) -0.002(6)
C27 0.035(5) 0.056(11) 0.061(8) 0.009(5) -0.010(5) 0.007(5)
C28 0.032(4) 0.067(8) 0.054(7) 0.011(5) -0.004(5) 0.011(5)
C29 0.033(4) 0.058(10) 0.055(8) 0.002(5) -0.001(5) 0.009(5)
C30 0.036(5) 0.054(9) 0.069(8) 0.011(6) -0.008(5) 0.002(6)
C31 0.032(5) 0.058(10) 0.058(8) 0.012(5) -0.009(5) 0.004(5)
C32 0.024(4) 0.054(9) 0.064(8) 0.012(5) -0.008(5) 0.009(5)
C33 0.020(7) 0.064(8) 0.067(8) 0.011(5) -0.018(5) 0.004(5)
C34 0.022(8) 0.068(8) 0.078(9) 0.009(6) -0.013(6) 0.008(7)
C35 0.035(9) 0.060(7) 0.089(10) 0.005(6) -0.014(6) -0.002(7)
C36 0.041(9) 0.062(9) 0.090(10) 0.020(7) -0.010(6) 0.003(7)
C37 0.059(9) 0.057(10) 0.066(8) 0.008(6) -0.006(6) -0.002(7)
C38 0.047(9) 0.064(10) 0.086(9) 0.021(7) 0.005(6) 0.015(8)
C39 0.034(7) 0.069(7) 0.127(10) 0.010(8) -0.017(6) 0.009(5)
C40 0.060(10) 0.119(18) 0.176(12) 0.042(12) -0.042(9) 0.018(10)
C41 0.049(8) 0.069(10) 0.167(15) 0.008(11) -0.019(8) -0.002(7)
C42 0.070(11) 0.073(14) 0.149(11) -0.003(10) 0.009(8) 0.018(8)
C43 0.076(9) 0.091(11) 0.073(7) 0.009(7) 0.008(5) 0.006(6)
C44 0.101(12) 0.117(11) 0.140(15) 0.009(11) 0.036(10) -0.018(9)
C45 0.046(9) 0.129(13) 0.091(11) 0.015(9) -0.004(7) 0.009(8)
C46 0.083(10) 0.126(17) 0.073(7) 0.012(9) 0.002(7) 0.045(9)
C47 0.034(5) 0.063(8) 0.073(8) -0.001(6) -0.015(5) 0.015(4)
C48 0.044(7) 0.065(10) 0.096(10) -0.006(8) -0.026(6) 0.021(6)
C49 0.039(6) 0.057(8) 0.091(10) 0.014(7) -0.021(6) 0.005(6)
C50 0.052(8) 0.065(8) 0.088(11) 0.008(7) -0.032(7) 0.013(6)
C51 0.050(7) 0.056(7) 0.066(8) 0.007(6) -0.021(6) 0.009(5)
C52 0.049(7) 0.063(9) 0.069(9) 0.000(7) -0.020(6) 0.019(6)
C53 0.045(7) 0.076(9) 0.114(9) 0.028(8) -0.023(6) 0.016(6)
C54 0.092(12) 0.105(18) 0.105(8) 0.034(9) -0.012(7) 0.058(11)
C55 0.078(9) 0.089(14) 0.113(11) 0.025(9) 0.005(8) 0.038(8)
C56 0.094(11) 0.071(9) 0.128(13) 0.032(9) -0.021(10) 0.034(7)
C57 0.047(6) 0.064(8) 0.083(7) -0.006(6) -0.009(7) 0.006(5)
C58 0.084(11) 0.086(14) 0.080(7) -0.009(7) -0.008(8) 0.022(9)
C59 0.081(9) 0.065(10) 0.101(10) -0.016(8) -0.018(9) 0.025(8)
C60 0.059(7) 0.088(13) 0.109(11) -0.012(9) -0.008(8) -0.015(7)
C61 0.020(7) 0.064(8) 0.057(8) 0.009(5) -0.018(5) 0.002(5)
C62 0.022(7) 0.063(9) 0.063(9) 0.015(6) -0.014(5) 0.001(7)
C63 0.036(6) 0.064(9) 0.057(8) 0.012(6) -0.009(5) 0.006(6)
C64 0.030(7) 0.062(9) 0.074(9) 0.011(6) -0.016(5) 0.003(6)
C65 0.024(7) 0.057(8) 0.076(9) 0.003(6) -0.018(5) -0.002(6)
C66 0.030(8) 0.058(8) 0.064(9) 0.000(6) -0.014(6) 0.003(6)
C67 0.038(6) 0.070(9) 0.079(8) 0.016(6) 0.004(4) 0.004(7)
C68 0.047(7) 0.078(13) 0.102(10) 0.004(8) -0.007(6) 0.020(8)
C69 0.039(8) 0.092(11) 0.095(9) -0.001(8) 0.016(7) -0.005(8)
C70 0.064(10) 0.082(10) 0.098(11) 0.031(7) 0.011(8) 0.005(8)
C71 0.033(6) 0.061(7) 0.104(8) 0.004(6) -0.017(5) 0.005(5)
C75 0.025(5) 0.060(8) 0.064(6) 0.009(5) -0.006(5) 0.007(5)
C76 0.029(6) 0.054(8) 0.063(7) 0.012(6) -0.012(5) 0.012(5)
C77 0.029(7) 0.064(10) 0.063(6) 0.012(6) -0.018(5) 0.002(6)
C78 0.036(6) 0.068(9) 0.070(7) 0.009(5) -0.007(5) -0.001(5)
C79 0.026(6) 0.069(9) 0.061(7) 0.010(6) -0.005(5) 0.003(5)
C80 0.024(6) 0.069(10) 0.064(6) 0.004(6) -0.007(5) -0.004(6)
C81 0.050(8) 0.077(10) 0.092(8) 0.015(6) 0.007(6) -0.007(5)
C82 0.065(10) 0.099(13) 0.119(13) 0.024(9) 0.027(9) 0.010(8)
C83 0.049(9) 0.078(11) 0.110(10) 0.017(9) -0.005(8) -0.007(6)
C84 0.069(11) 0.084(14) 0.106(9) 0.031(8) -0.003(8) -0.022(8)
C85 0.024(7) 0.068(7) 0.067(6) 0.015(5) -0.015(5) -0.004(6)
C86 0.031(8) 0.069(7) 0.061(6) 0.018(6) -0.005(7) -0.001(7)
C87 0.039(8) 0.064(8) 0.058(6) 0.013(5) -0.008(6) 0.001(7)
C88 0.025(7) 0.063(7) 0.058(5) 0.013(5) -0.003(5) -0.001(7)
C89 0.038(8) 0.063(7) 0.061(6) 0.012(6) -0.009(7) 0.001(7)
C90 0.028(8) 0.075(8) 0.062(6) 0.015(5) -0.008(6) 0.008(7)
C91 0.036(5) 0.062(9) 0.057(6) 0.010(6) -0.010(5) -0.003(5)
C92 0.029(5) 0.063(9) 0.062(7) 0.018(6) -0.013(5) 0.004(5)
C93 0.027(5) 0.068(12) 0.064(8) 0.021(6) -0.008(5) 0.007(6)
C94 0.040(6) 0.064(12) 0.070(8) 0.021(6) -0.006(5) -0.002(6)
C95 0.046(6) 0.073(10) 0.060(7) 0.013(6) -0.004(5) 0.011(6)
C96 0.046(5) 0.081(10) 0.067(7) 0.020(6) -0.002(5) 0.016(5)
C97 0.042(5) 0.062(11) 0.067(7) 0.015(6) -0.001(5) 0.017(6)
C98 0.047(6) 0.076(12) 0.082(9) 0.030(7) 0.000(6) 0.005(6)
C99 0.054(6) 0.079(13) 0.080(8) 0.035(7) -0.002(6) 0.004(7)
C100 0.043(5) 0.047(10) 0.066(7) 0.021(6) -0.002(5) 0.016(5)
C101 0.041(5) 0.090(10) 0.062(6) 0.016(6) -0.001(5) 0.016(5)
C102 0.035(5) 0.084(10) 0.053(7) 0.010(6) -0.006(5) 0.016(5)
C103 0.036(6) 0.099(14) 0.067(8) 0.017(6) -0.013(5) 0.020(6)
C104 0.039(7) 0.112(14) 0.070(8) 0.020(7) -0.020(6) 0.002(7)
C105 0.029(6) 0.094(10) 0.054(7) 0.010(6) -0.005(5) 0.010(6)
C106 0.028(5) 0.101(9) 0.066(7) 0.021(6) -0.001(4) 0.015(5)
C107 0.028(5) 0.060(11) 0.068(7) 0.017(6) -0.005(5) 0.002(5)
C108 0.034(6) 0.079(12) 0.070(8) 0.023(6) -0.008(5) -0.008(6)
C109 0.037(6) 0.080(12) 0.066(7) 0.025(6) -0.008(5) -0.003(6)
C110 0.033(5) 0.067(11) 0.070(7) 0.022(7) -0.010(5) -0.001(5)
C111 0.045(5) 0.106(10) 0.076(10) 0.018(7) -0.004(6) 0.006(5)
C112 0.061(8) 0.142(13) 0.22(2) -0.055(14) -0.027(11) 0.010(8)
C113 0.059(8) 0.167(13) 0.160(16) -0.045(12) -0.021(9) 0.008(7)
C114 0.070(9) 0.205(16) 0.156(18) -0.044(14) -0.014(11) 0.029(9)
C115 0.045(5) 0.188(13) 0.084(11) -0.020(9) -0.027(8) 0.017(7)
C116 0.052(5) 0.155(12) 0.057(9) 0.007(9) -0.002(7) 0.027(6)
C117 0.072(10) 0.149(15) 0.144(15) -0.031(10) -0.012(9) 0.004(9)
C118 0.22(2) 0.33(4) 0.22(2) -0.031(19) 0.10(2) 0.04(2)
C119 0.123(12) 0.17(3) 0.185(19) -0.009(15) -0.072(12) -0.025(13)
C120 0.19(2) 0.158(18) 0.24(2) -0.009(16) -0.117(17) -0.007(15)
C121 0.060(7) 0.214(16) 0.081(10) -0.024(10) -0.019(9) 0.037(9)
C122 0.069(10) 0.28(3) 0.35(3) -0.18(2) -0.082(14) 0.080(12)
C123 0.21(2) 0.21(3) 0.118(11) 0.000(12) 0.078(13) 0.033(18)
C124 0.139(18) 0.32(2) 0.18(2) 0.100(19) 0.068(17) 0.140(18)
C125 0.032(8) 0.094(12) 0.065(5) 0.020(6) -0.008(5) 0.002(7)
C126 0.049(9) 0.109(13) 0.065(6) 0.019(7) -0.006(7) 0.010(8)
C127 0.039(9) 0.124(13) 0.063(6) 0.021(7) -0.015(7) 0.005(7)
C128 0.055(10) 0.114(14) 0.070(8) 0.018(8) -0.029(8) 0.005(8)
C129 0.114(13) 0.101(12) 0.068(8) 0.003(7) -0.046(8) 0.026(9)
C130 0.066(11) 0.107(13) 0.068(8) 0.010(7) -0.023(8) 0.023(8)
C135 0.162(15) 0.095(13) 0.126(11) -0.017(10) -0.076(9) 0.043(9)
C136 0.25(2) 0.19(3) 0.169(14) -0.009(16) -0.030(14) 0.134(19)
C137 0.22(2) 0.15(2) 0.205(17) -0.020(18) -0.140(16) 0.092(15)
C138 0.162(18) 0.116(14) 0.32(3) 0.041(18) -0.040(16) 0.052(12)
C139 0.030(5) 0.099(8) 0.060(9) 0.010(6) -0.009(5) 0.011(5)
C140 0.034(6) 0.105(8) 0.076(10) 0.000(8) -0.019(7) 0.015(5)
C141 0.040(6) 0.105(8) 0.083(10) -0.004(8) -0.022(7) 0.010(5)
C142 0.036(7) 0.128(10) 0.059(10) -0.001(8) -0.026(6) 0.017(6)
C143 0.033(5) 0.129(10) 0.046(8) 0.001(7) -0.010(6) 0.010(5)
C144 0.029(5) 0.119(11) 0.064(9) 0.009(9) -0.011(6) 0.017(5)
C145 0.065(8) 0.104(9) 0.127(10) -0.011(9) -0.026(9) 0.020(6)
C146 0.086(9) 0.076(12) 0.205(17) 0.004(12) -0.025(10) 0.015(8)
C147 0.112(13) 0.100(16) 0.116(9) -0.035(9) -0.033(9) 0.026(10)
C148 0.094(11) 0.145(17) 0.168(15) 0.025(13) -0.010(11) 0.055(12)
C149 0.032(6) 0.159(13) 0.096(9) -0.030(9) -0.004(7) 0.010(6)
C150 0.037(7) 0.204(17) 0.172(17) -0.058(14) 0.010(9) -0.005(9)
C151 0.070(12) 0.214(18) 0.143(14) 0.004(13) 0.012(11) 0.064(11)
C152 0.064(11) 0.19(2) 0.091(8) -0.034(10) 0.011(8) 0.018(11)
C153 0.026(5) 0.062(8) 0.063(8) 0.008(6) -0.008(5) 0.007(4)
C154 0.043(6) 0.065(9) 0.061(9) 0.001(7) -0.015(6) 0.016(5)
C155 0.040(6) 0.072(8) 0.067(9) 0.006(7) -0.012(6) 0.020(5)
C156 0.027(5) 0.074(8) 0.058(8) 0.009(6) -0.006(5) 0.012(4)
C157 0.027(6) 0.061(9) 0.066(9) 0.001(7) -0.009(5) 0.005(5)
C158 0.030(6) 0.066(8) 0.074(9) 0.001(7) -0.014(6) 0.010(5)
C159 0.029(6) 0.093(11) 0.074(7) -0.003(6) -0.011(5) 0.018(5)
C160 0.045(9) 0.103(11) 0.094(11) -0.005(8) -0.033(8) 0.029(7)
C161 0.044(9) 0.137(15) 0.078(7) -0.026(8) -0.029(6) 0.036(9)
C162 0.039(8) 0.092(11) 0.111(10) -0.006(8) -0.008(7) -0.009(7)
C163 0.024(5) 0.060(7) 0.057(8) 0.003(6) -0.010(5) 0.005(5)
C164 0.026(6) 0.074(8) 0.077(9) 0.000(7) -0.009(6) 0.009(5)
C165 0.029(6) 0.073(8) 0.071(9) 0.001(8) -0.002(6) 0.014(6)
C166 0.044(5) 0.072(8) 0.066(9) 0.001(7) -0.013(5) 0.014(5)
C167 0.037(6) 0.054(8) 0.090(10) -0.002(7) -0.014(6) 0.006(5)
C168 0.047(7) 0.061(7) 0.073(9) 0.006(7) -0.010(7) 0.010(6)
C169 0.048(6) 0.077(8) 0.099(8) 0.007(8) 0.002(6) 0.015(6)
C170 0.044(7) 0.091(14) 0.123(10) 0.016(10) -0.004(7) 0.012(8)
C171 0.069(10) 0.071(8) 0.099(11) 0.003(8) -0.009(8) 0.009(7)
C172 0.081(11) 0.081(14) 0.109(8) 0.003(9) 0.021(7) 0.005(9)
C173 0.020(7) 0.046(8) 0.054(6) -0.005(5) -0.019(5) -0.011(5)
C174 0.036(8) 0.044(10) 0.061(6) 0.006(6) -0.008(6) -0.004(6)
C175 0.042(8) 0.062(11) 0.067(7) 0.014(7) -0.011(7) 0.002(6)
C176 0.036(8) 0.047(9) 0.072(6) 0.013(6) -0.011(6) -0.007(6)
C177 0.044(9) 0.065(11) 0.069(6) 0.007(6) -0.016(7) 0.004(7)
C178 0.035(8) 0.062(10) 0.060(7) -0.001(6) -0.015(6) 0.004(6)
C179 0.044(6) 0.047(8) 0.081(6) 0.021(6) -0.008(7) -0.005(5)
C180 0.065(9) 0.059(12) 0.076(6) 0.017(7) -0.013(7) 0.002(8)
C181 0.053(8) 0.045(7) 0.109(11) 0.019(7) -0.003(9) -0.002(6)
C182 0.044(6) 0.054(13) 0.112(11) 0.046(9) -0.005(6) -0.003(6)
C72 0.057(12) 0.068(10) 0.147(14) 0.022(11) 0.001(12) 0.010(8)
C73 0.026(8) 0.073(14) 0.106(12) -0.004(11) -0.011(8) 0.019(7)
C74 0.056(13) 0.067(14) 0.108(9) -0.005(9) -0.014(8) 0.021(11)
C186 0.067(14) 0.114(18) 0.069(11) 0.033(12) -0.002(11) 0.013(12)
C187 0.074(13) 0.10(3) 0.08(2) 0.022(18) 0.006(12) 0.037(14)
C188 0.05(2) 0.12(3) 0.076(13) 0.040(16) 0.003(15) 0.013(18)
C189 0.10(2) 0.114(18) 0.06(2) 0.032(13) 0.00(2) 0.009(16)
C131 0.062(17) 0.16(2) 0.066(8) 0.019(11) -0.006(9) 0.025(15)
C132 0.12(2) 0.16(3) 0.09(2) 0.01(2) 0.031(18) 0.01(2)
C133 0.051(18) 0.15(2) 0.043(18) -0.011(13) -0.032(13) 0.014(14)
C134 0.094(19) 0.11(3) 0.085(17) -0.003(16) -0.029(16) 0.042(17)
C183 0.058(15) 0.066(16) 0.112(11) 0.009(10) -0.023(9) 0.016(12)
C184 0.045(11) 0.070(16) 0.130(14) 0.014(13) 0.001(10) 0.016(9)
C185 0.040(13) 0.064(10) 0.112(15) -0.007(12) -0.010(12) 0.008(9)
C9OA 0.052(11) 0.140(18) 0.177(14) 0.062(13) -0.019(10) 0.040(10)
C220 0.075(14) 0.16(2) 0.137(14) 0.030(11) -0.031(11) 0.044(11)
C221 0.101(16) 0.12(2) 0.199(18) 0.034(14) -0.007(14) 0.012(14)
C222 0.13(2) 0.15(2) 0.182(16) 0.074(16) 0.017(15) 0.031(14)
C223 0.12(2) 0.11(2) 0.161(14) 0.027(12) 0.004(13) 0.074(13)
C224 0.087(15) 0.090(19) 0.184(15) 0.014(13) -0.046(12) 0.012(13)
C190 0.20(2) 0.118(15) 0.17(2) -0.010(15) -0.011(16) 0.032(15)
C191 0.133(16) 0.112(15) 0.17(2) 0.001(14) 0.001(14) 0.014(11)
C192 0.092(14) 0.109(15) 0.167(17) 0.013(15) -0.024(12) 0.030(10)
C193 0.094(13) 0.107(16) 0.20(2) 0.013(14) -0.012(12) 0.034(12)
C194 0.18(2) 0.120(18) 0.22(2) 0.028(18) 0.007(17) 0.083(14)
C195 0.22(3) 0.115(17) 0.16(2) -0.012(18) -0.007(17) 0.061(15)
C196 0.15(2) 0.23(3) 0.24(2) -0.08(2) -0.065(17) 0.114(19)
C197 0.17(2) 0.24(3) 0.22(2) -0.068(18) -0.053(16) 0.12(2)
C198 0.094(15) 0.15(2) 0.202(18) -0.041(15) -0.034(14) 0.032(12)
C199 0.111(15) 0.15(2) 0.152(16) 0.004(13) -0.008(11) 0.051(14)
C200 0.091(15) 0.17(2) 0.115(14) 0.010(12) 0.024(10) 0.054(13)
C201 0.065(13) 0.114(19) 0.142(14) 0.020(12) 0.014(11) 0.010(10)
C202 0.085(10) 0.078(14) 0.090(9) 0.008(9) -0.005(7) 0.025(9)
C203 0.076(9) 0.083(14) 0.089(8) 0.011(9) -0.003(7) 0.023(8)
C204 0.083(10) 0.099(15) 0.098(10) 0.021(11) -0.009(8) 0.012(9)
C205 0.090(11) 0.094(16) 0.098(10) 0.011(10) -0.007(7) -0.002(10)
C206 0.094(10) 0.109(17) 0.097(9) 0.022(10) -0.009(8) 0.007(9)
C207 0.100(11) 0.111(15) 0.086(9) 0.009(10) -0.010(8) 0.000(10)
C208 0.119(14) 0.120(17) 0.085(10) 0.019(10) -0.017(9) 0.067(12)
C209 0.076(11) 0.093(14) 0.092(11) 0.029(10) -0.013(10) 0.045(10)
C210 0.065(10) 0.060(13) 0.084(10) 0.011(9) -0.031(9) 0.013(9)
C211 0.047(10) 0.062(14) 0.155(13) 0.043(10) 0.002(9) 0.008(9)
C212 0.095(14) 0.066(15) 0.163(16) 0.021(11) 0.002(13) 0.027(11)
C213 0.143(19) 0.096(18) 0.127(15) 0.009(11) 0.002(13) 0.057(14)
C214 0.038(10) 0.120(15) 0.138(13) -0.030(12) -0.015(11) 0.012(12)
C215 0.106(15) 0.116(17) 0.142(14) -0.027(11) 0.006(12) 0.005(14)
C216 0.143(17) 0.116(15) 0.137(14) -0.024(11) 0.000(14) 0.018(13)
C217 0.124(17) 0.127(16) 0.131(13) -0.032(13) -0.011(13) 0.020(16)
C218 0.087(14) 0.141(18) 0.132(13) -0.019(11) -0.006(12) 0.029(16)
C219 0.082(13) 0.141(16) 0.141(14) -0.017(11) -0.011(12) 0.038(12)
C225 0.13(2) 0.11(2) 0.140(14) 0.030(15) 0.022(13) 0.050(15)
C226 0.065(14) 0.15(2) 0.170(16) -0.006(19) 0.027(15) 0.042(13)
C227 0.085(15) 0.19(3) 0.137(14) -0.04(2) -0.008(16) 0.069(15)

loop_
_atom_type_symbol
_atom_type_description
_atom_type_scat_dispersion_real
_atom_type_scat_dispersion_imag
_atom_type_scat_source
C C 0.0181 0.0091 'International Tables Vol C Tables 4.2.6.8 and 6.1.1.4'
H H 0.0000 0.0000 'International Tables Vol C Tables 4.2.6.8 and 6.1.1.4'
N N 0.0311 0.0180 'International Tables Vol C Tables 4.2.6.8 and 6.1.1.4'

loop_
_geom_angle_atom_site_label_1
_geom_angle_atom_site_label_2
_geom_angle_atom_site_label_3
_geom_angle
_geom_angle_site_symmetry_1
_geom_angle_site_symmetry_3
C14 N1 H1 125.1 . .
C17 N1 H1 125.1 . .
C17 N1 C14 109.7(14) . .
C19 N2 C22 104.7(14) . .
C24 N3 H3 126.6 . .
C27 N3 H3 126.6 . .
C27 N3 C24 106.8(13) . .
C29 N4 C32 106.4(14) . .
C92 N5 C95 109.7(12) . .
C97 N6 H6 126.6 . .
C100 N6 H6 126.6 . .
C100 N6 C97 106.7(14) . .
C105 N7 C102 110.8(12) . .
C107 N8 H8 125.7 . .
C110 N8 H8 125.7 . .
C110 N8 C107 108.5(13) . .
C2 C1 C7 117.3(14) . .
C6 C1 C2 122.6(12) . .
C6 C1 C7 119.9(15) . .
C1 C2 C75 119.5(12) . .
C3 C2 C1 117.8(15) . .
C3 C2 C75 122.6(15) . .
C2 C3 C4 119.9(15) . .
C2 C3 C85 120.6(15) . .
C4 C3 C85 119.1(12) . .
C3 C4 C153 117.9(14) . .
C5 C4 C3 121.6(12) . .
C5 C4 C153 120.5(14) . .
C4 C5 C6 119.8(15) . .
C4 C5 C163 119.7(12) . .
C6 C5 C163 120.4(15) . .
C1 C6 C5 118.2(15) . .
C1 C6 C173 119.5(12) . .
C5 C6 C173 122.3(14) . .
C8 C7 C1 121.3(10) . .
C12 C7 C1 121.3(10) . .
C12 C7 C8 117.4(10) . .
C7 C8 H8A 118.6 . .
C9 C8 C7 122.8(10) . .
C9 C8 H8A 118.6 . .
C8 C9 H9 120.9 . .
C8 C9 C10 118.3(11) . .
C10 C9 H9 120.9 . .
C9 C10 C13 118.5(10) . .
C11 C10 C9 119.7(11) . .
C11 C10 C13 121.4(10) . .
C10 C11 H11 118.9 . .
C10 C11 C12 122.2(11) . .
C12 C11 H11 118.9 . .
C7 C12 H12 120.4 . .
C11 C12 C7 119.2(11) . .
C11 C12 H12 120.4 . .
C14 C13 C10 109.0(14) . .
C32 C13 C10 124.3(15) . .
C32 C13 C14 126.6(13) . .
N1 C14 C13 123.9(15) . .
N1 C14 C15 105.9(16) . .
C15 C14 C13 130.1(13) . .
C14 C15 H15 124.8 . .
C16 C15 C14 110.3(13) . .
C16 C15 H15 124.8 . .
C15 C16 H16 127.2 . .
C15 C16 C17 105.6(16) . .
C17 C16 H16 127.2 . .
N1 C17 C16 108.4(14) . .
N1 C17 C18 128.9(14) . .
C18 C17 C16 122.6(17) . .
C17 C18 C19 120.2(16) . .
C17 C18 C33 118.3(13) . .
C19 C18 C33 121.5(14) . .
N2 C19 C18 128.7(15) . .
N2 C19 C20 111.8(12) . .
C18 C19 C20 119.3(15) . .
C19 C20 H20 126.6 . .
C21 C20 C19 106.7(15) . .
C21 C20 H20 126.6 . .
C20 C21 H21 126.7 . .
C20 C21 C22 106.6(13) . .
C22 C21 H21 126.7 . .
N2 C22 C21 110.1(15) . .
N2 C22 C23 123.0(15) . .
C23 C22 C21 126.8(13) . .
C22 C23 C24 127.4(13) . .
C22 C23 C47 115.6(15) . .
C24 C23 C47 116.8(15) . .
N3 C24 C23 125.2(15) . .
N3 C24 C25 107.9(15) . .
C25 C24 C23 126.8(13) . .
C24 C25 H25 125.7 . .
C26 C25 C24 108.7(13) . .
C26 C25 H25 125.7 . .
C25 C26 H26 125.6 . .
C25 C26 C27 108.8(17) . .
C27 C26 H26 125.6 . .
N3 C27 C26 107.8(14) . .
N3 C27 C28 124.2(13) . .
C26 C27 C28 128.0(17) . .
C27 C28 C61 115.5(12) . .
C29 C28 C27 125.2(16) . .
C29 C28 C61 119.2(14) . .
N4 C29 C28 125.3(14) . .
N4 C29 C30 111.2(12) . .
C28 C29 C30 123.3(16) . .
C29 C30 H30 127.2 . .
C31 C30 C29 105.6(14) . .
C31 C30 H30 127.2 . .
C30 C31 H31 125.3 . .
C30 C31 C32 109.3(13) . .
C32 C31 H31 125.3 . .
N4 C32 C31 107.6(14) . .
C13 C32 N4 128.2(16) . .
C13 C32 C31 124.1(13) . .
C34 C33 C18 122.2(16) . .
C34 C33 C38 119.6(19) . .
C38 C33 C18 118.1(14) . .
C33 C34 H34 118.8 . .
C33 C34 C35 122.3(18) . .
C35 C34 H34 118.8 . .
C34 C35 C36 116.9(17) . .
C34 C35 C39 123.2(17) . .
C36 C35 C39 119.9(19) . .
C35 C36 H36 118.9 . .
C35 C36 C37 122.2(18) . .
C37 C36 H36 118.9 . .
C36 C37 C43 119.7(18) . .
C38 C37 C36 118.5(17) . .
C38 C37 C43 121.7(16) . .
C33 C38 H38 119.9 . .
C37 C38 C33 120.3(17) . .
C37 C38 H38 119.9 . .
C35 C39 C40 110.6(14) . .
C35 C39 C41 110.7(12) . .
C35 C39 C42 112.7(17) . .
C40 C39 C41 107.8(17) . .
C42 C39 C40 109.1(13) . .
C42 C39 C41 105.7(12) . .
C39 C40 H40A 109.5 . .
C39 C40 H40B 109.5 . .
C39 C40 H40C 109.5 . .
H40A C40 H40B 109.5 . .
H40A C40 H40C 109.5 . .
H40B C40 H40C 109.5 . .
C39 C41 H41A 109.5 . .
C39 C41 H41B 109.5 . .
C39 C41 H41C 109.5 . .
H41A C41 H41B 109.5 . .
H41A C41 H41C 109.5 . .
H41B C41 H41C 109.5 . .
C39 C42 H42A 109.5 . .
C39 C42 H42B 109.5 . .
C39 C42 H42C 109.5 . .
H42A C42 H42B 109.5 . .
H42A C42 H42C 109.5 . .
H42B C42 H42C 109.5 . .
C44 C43 C37 113.9(13) . .
C45 C43 C37 113.0(16) . .
C45 C43 C44 96.5(15) . .
C46 C43 C37 109.0(12) . .
C46 C43 C44 114.9(16) . .
C46 C43 C45 109.1(14) . .
C43 C44 H44A 109.5 . .
C43 C44 H44B 109.5 . .
C43 C44 H44C 109.5 . .
H44A C44 H44B 109.5 . .
H44A C44 H44C 109.5 . .
H44B C44 H44C 109.5 . .
C43 C45 H45A 109.5 . .
C43 C45 H45B 109.5 . .
C43 C45 H45C 109.5 . .
H45A C45 H45B 109.5 . .
H45A C45 H45C 109.5 . .
H45B C45 H45C 109.5 . .
C43 C46 H46A 109.5 . .
C43 C46 H46B 109.5 . .
C43 C46 H46C 109.5 . .
H46A C46 H46B 109.5 . .
H46A C46 H46C 109.5 . .
H46B C46 H46C 109.5 . .
C48 C47 C23 121.2(12) . .
C48 C47 C52 120.6(12) . .
C52 C47 C23 118.3(13) . .
C47 C48 H48 120.0 . .
C47 C48 C49 119.9(13) . .
C49 C48 H48 120.0 . .
C48 C49 C53 121.1(13) . .
C50 C49 C48 117.1(14) . .
C50 C49 C53 121.8(12) . .
C49 C50 H50 117.4 . .
C49 C50 C51 125.1(13) . .
C51 C50 H50 117.4 . .
C50 C51 C52 115.6(13) . .
C50 C51 C57 119.5(12) . .
C52 C51 C57 124.9(14) . .
C47 C52 C51 121.6(14) . .
C47 C52 H52 119.2 . .
C51 C52 H52 119.2 . .
C49 C53 C54 109.3(13) . .
C55 C53 C49 110.0(16) . .
C55 C53 C54 109.6(12) . .
C55 C53 C56 104.4(14) . .
C56 C53 C49 112.1(12) . .
C56 C53 C54 111.4(16) . .
C53 C54 H54A 109.5 . .
C53 C54 H54B 109.5 . .
C53 C54 H54C 109.5 . .
H54A C54 H54B 109.5 . .
H54A C54 H54C 109.5 . .
H54B C54 H54C 109.5 . .
C53 C55 H55A 109.5 . .
C53 C55 H55B 109.5 . .
C53 C55 H55C 109.5 . .
H55A C55 H55B 109.5 . .
H55A C55 H55C 109.5 . .
H55B C55 H55C 109.5 . .
C53 C56 H56A 109.5 . .
C53 C56 H56B 109.5 . .
C53 C56 H56C 109.5 . .
H56A C56 H56B 109.5 . .
H56A C56 H56C 109.5 . .
H56B C56 H56C 109.5 . .
C51 C57 C58 108.5(15) . .
C51 C57 C59 110.7(11) . .
C51 C57 C60 112.0(11) . .
C58 C57 C60 108.5(11) . .
C59 C57 C58 111.3(12) . .
C59 C57 C60 105.8(16) . .
C57 C58 H58A 109.5 . .
C57 C58 H58B 109.5 . .
C57 C58 H58C 109.5 . .
H58A C58 H58B 109.5 . .
H58A C58 H58C 109.5 . .
H58B C58 H58C 109.5 . .
C57 C59 H59A 109.5 . .
C57 C59 H59B 109.5 . .
C57 C59 H59C 109.5 . .
H59A C59 H59B 109.5 . .
H59A C59 H59C 109.5 . .
H59B C59 H59C 109.5 . .
C57 C60 H60A 109.5 . .
C57 C60 H60B 109.5 . .
C57 C60 H60C 109.5 . .
H60A C60 H60B 109.5 . .
H60A C60 H60C 109.5 . .
H60B C60 H60C 109.5 . .
C62 C61 C28 123.1(14) . .
C62 C61 C66 116.0(17) . .
C66 C61 C28 120.8(15) . .
C61 C62 H62 118.4 . .
C63 C62 C61 123.2(16) . .
C63 C62 H62 118.4 . .
C62 C63 C64 118.6(16) . .
C62 C63 C67 122.0(15) . .
C64 C63 C67 119.3(17) . .
C63 C64 H64 120.2 . .
C65 C64 C63 119.5(17) . .
C65 C64 H64 120.2 . .
C64 C65 C71 118.7(17) . .
C66 C65 C64 120.0(16) . .
C66 C65 C71 121.2(15) . .
C61 C66 H66 118.7 . .
C65 C66 C61 122.5(16) . .
C65 C66 H66 118.7 . .
C68 C67 C63 108.8(12) . .
C68 C67 C70 106.7(12) . .
C69 C67 C63 108.6(11) . .
C69 C67 C68 110.4(13) . .
C69 C67 C70 108.8(14) . .
C70 C67 C63 113.6(13) . .
C67 C68 H68A 109.5 . .
C67 C68 H68B 109.5 . .
C67 C68 H68C 109.5 . .
H68A C68 H68B 109.5 . .
H68A C68 H68C 109.5 . .
H68B C68 H68C 109.5 . .
C67 C69 H69A 109.5 . .
C67 C69 H69B 109.5 . .
C67 C69 H69C 109.5 . .
H69A C69 H69B 109.5 . .
H69A C69 H69C 109.5 . .
H69B C69 H69C 109.5 . .
C67 C70 H70A 109.5 . .
C67 C70 H70B 109.5 . .
C67 C70 H70C 109.5 . .
H70A C70 H70B 109.5 . .
H70A C70 H70C 109.5 . .
H70B C70 H70C 109.5 . .
C65 C71 C72 116.0(16) . .
C65 C71 C73 106.4(13) . .
C65 C71 C183 110.7(19) . .
C65 C71 C184 110(2) . .
C65 C71 C185 113.1(18) . .
C73 C71 C72 105.7(19) . .
C74 C71 C65 110.2(16) . .
C74 C71 C72 105.9(17) . .
C74 C71 C73 112.7(15) . .
C183 C71 C184 110(2) . .
C183 C71 C185 105(3) . .
C184 C71 C185 109(2) . .
C76 C75 C2 123.1(12) . .
C76 C75 C80 117.6(14) . .
C80 C75 C2 119.3(11) . .
C75 C76 H76 119.0 . .
C77 C76 C75 122.1(12) . .
C77 C76 H76 119.0 . .
C76 C77 H77 119.5 . .
C76 C77 C78 121.0(12) . .
C78 C77 H77 119.5 . .
C77 C78 C81 122.6(11) . .
C79 C78 C77 116.8(14) . .
C79 C78 C81 120.6(12) . .
C78 C79 H79 119.0 . .
C80 C79 C78 122.0(12) . .
C80 C79 H79 119.0 . .
C75 C80 H80 119.8 . .
C79 C80 C75 120.4(12) . .
C79 C80 H80 119.8 . .
C78 C81 C82 105.3(16) . .
C83 C81 C78 113.1(12) . .
C83 C81 C82 106.8(12) . .
C83 C81 C84 110.6(17) . .
C84 C81 C78 109.8(12) . .
C84 C81 C82 111.1(14) . .
C81 C82 H82A 109.5 . .
C81 C82 H82B 109.5 . .
C81 C82 H82C 109.5 . .
H82A C82 H82B 109.5 . .
H82A C82 H82C 109.5 . .
H82B C82 H82C 109.5 . .
C81 C83 H83A 109.5 . .
C81 C83 H83B 109.5 . .
C81 C83 H83C 109.5 . .
H83A C83 H83B 109.5 . .
H83A C83 H83C 109.5 . .
H83B C83 H83C 109.5 . .
C81 C84 H84A 109.5 . .
C81 C84 H84B 109.5 . .
C81 C84 H84C 109.5 . .
H84A C84 H84B 109.5 . .
H84A C84 H84C 109.5 . .
H84B C84 H84C 109.5 . .
C86 C85 C3 123.4(14) . .
C90 C85 C3 120.5(17) . .
C90 C85 C86 116.1(15) . .
C85 C86 H86 118.4 . .
C87 C86 C85 123.2(15) . .
C87 C86 H86 118.4 . .
C86 C87 H87 119.2 . .
C86 C87 C88 121.6(18) . .
C88 C87 H87 119.2 . .
C87 C88 C91 124.5(16) . .
C89 C88 C87 116.1(15) . .
C89 C88 C91 119.4(13) . .
C88 C89 H89 118.1 . .
C90 C89 C88 123.9(15) . .
C90 C89 H89 118.1 . .
C85 C90 H90 120.5 . .
C89 C90 C85 119.0(17) . .
C89 C90 H90 120.5 . .
C92 C91 C88 117.0(12) . .
C92 C91 C110 122.8(15) . .
C110 C91 C88 120.1(15) . .
N5 C92 C91 127.8(12) . .
N5 C92 C93 108.9(14) . .
C91 C92 C93 123.3(15) . .
C92 C93 H93 127.6 . .
C94 C93 C92 104.8(15) . .
C94 C93 H93 127.6 . .
C93 C94 H94 123.8 . .
C93 C94 C95 112.3(13) . .
C95 C94 H94 123.8 . .
N5 C95 C94 104.2(14) . .
C96 C95 N5 125.9(14) . .
C96 C95 C94 129.9(14) . .
C95 C96 C97 127.7(14) . .
C95 C96 C111 116.6(13) . .
C97 C96 C111 115.5(15) . .
N6 C97 C96 124.0(15) . .
N6 C97 C98 109.9(14) . .
C96 C97 C98 126.0(13) . .
C97 C98 H98 126.9 . .
C99 C98 C97 106.2(14) . .
C99 C98 H98 126.9 . .
C98 C99 H99 126.6 . .
C98 C99 C100 106.7(15) . .
C100 C99 H99 126.6 . .
N6 C100 C99 110.4(12) . .
N6 C100 C101 126.2(15) . .
C101 C100 C99 123.3(15) . .
C100 C101 C125 117.7(15) . .
C102 C101 C100 126.4(16) . .
C102 C101 C125 115.8(13) . .
N7 C102 C103 106.3(14) . .
C101 C102 N7 127.6(13) . .
C101 C102 C103 126.1(16) . .
C102 C103 H103 125.8 . .
C104 C103 C102 108.4(15) . .
C104 C103 H103 125.8 . .
C103 C104 H104 126.1 . .
C103 C104 C105 107.8(13) . .
C105 C104 H104 126.1 . .
N7 C105 C104 106.7(14) . .
C106 C105 N7 124.8(13) . .
C106 C105 C104 128.5(14) . .
C105 C106 C107 127.6(13) . .
C105 C106 C139 116.9(13) . .
C107 C106 C139 115.2(15) . .
N8 C107 C106 125.9(15) . .
N8 C107 C108 109.8(13) . .
C106 C107 C108 124.0(12) . .
C107 C108 H108 127.9 . .
C109 C108 C107 104.3(12) . .
C109 C108 H108 127.9 . .
C108 C109 H109 125.9 . .
C108 C109 C110 108.2(14) . .
C110 C109 H109 125.9 . .
N8 C110 C91 128.2(14) . .
N8 C110 C109 109.0(11) . .
C91 C110 C109 122.4(15) . .
C112 C111 C96 115.0(13) . .
C116 C111 C96 114.7(17) . .
C116 C111 C112 124.5(14) . .
C111 C112 H112 119.0 . .
C113 C112 C111 122.1(17) . .
C113 C112 H112 119.0 . .
C112 C113 C114 110.5(18) . .
C112 C113 C117 122.2(17) . .
C117 C113 C114 125.9(16) . .
C113 C114 H114 115.4 . .
C115 C114 C113 129.1(17) . .
C115 C114 H114 115.4 . .
C114 C115 C116 113.8(15) . .
C114 C115 C121 125.5(15) . .
C116 C115 C121 109(2) . .
C111 C116 C115 113.0(18) . .
C111 C116 H116 123.5 . .
C115 C116 H116 123.5 . .
C113 C117 C118 114(2) . .
C113 C117 C120 96(2) . .
C118 C117 C120 115(3) . .
C119 C117 C113 115.5(19) . .
C119 C117 C118 105(2) . .
C119 C117 C120 111(3) . .
C117 C118 H11D 109.5 . .
C117 C118 H11E 109.5 . .
C117 C118 H11F 109.5 . .
H11D C118 H11E 109.5 . .
H11D C118 H11F 109.5 . .
H11E C118 H11F 109.5 . .
C117 C119 H11A 109.5 . .
C117 C119 H11B 109.5 . .
C117 C119 H11C 109.5 . .
H11A C119 H11B 109.5 . .
H11A C119 H11C 109.5 . .
H11B C119 H11C 109.5 . .
C117 C120 H12J 109.5 . .
C117 C120 H12K 109.5 . .
C117 C120 H12L 109.5 . .
H12J C120 H12K 109.5 . .
H12J C120 H12L 109.5 . .
H12K C120 H12L 109.5 . .
C122 C121 C115 106(2) . .
C123 C121 C115 106(2) . .
C123 C121 C122 107(2) . .
C123 C121 C124 108(2) . .
C124 C121 C115 119(2) . .
C124 C121 C122 110(2) . .
C121 C122 H12D 109.5 . .
C121 C122 H12E 109.5 . .
C121 C122 H12F 109.5 . .
H12D C122 H12E 109.5 . .
H12D C122 H12F 109.5 . .
H12E C122 H12F 109.5 . .
C121 C123 H12G 109.5 . .
C121 C123 H12H 109.5 . .
C121 C123 H12I 109.5 . .
H12G C123 H12H 109.5 . .
H12G C123 H12I 109.5 . .
H12H C123 H12I 109.5 . .
C121 C124 H12A 109.5 . .
C121 C124 H12B 109.5 . .
C121 C124 H12C 109.5 . .
H12A C124 H12B 109.5 . .
H12A C124 H12C 109.5 . .
H12B C124 H12C 109.5 . .
C126 C125 C101 123.8(17) . .
C126 C125 C130 115.5(17) . .
C130 C125 C101 120.7(15) . .
C125 C126 H126 118.2 . .
C125 C126 C127 123.5(19) . .
C127 C126 H126 118.2 . .
C126 C127 C128 115.5(17) . .
C126 C127 C186 127(2) . .
C126 C127 C131 117(2) . .
C128 C127 C186 116(2) . .
C128 C127 C131 127.1(19) . .
C127 C128 H128 116.9 . .
C129 C128 C127 126(2) . .
C129 C128 H128 116.9 . .
C128 C129 C130 114(2) . .
C128 C129 C135 126(2) . .
C130 C129 C135 120.0(19) . .
C125 C130 C129 125.3(17) . .
C125 C130 H130 117.4 . .
C129 C130 H130 117.4 . .
C129 C135 C136 116(2) . .
C137 C135 C129 111.8(15) . .
C137 C135 C136 109(2) . .
C138 C135 C129 105(2) . .
C138 C135 C136 102(2) . .
C138 C135 C137 113(3) . .
C135 C136 H13J 109.5 . .
C135 C136 H13K 109.5 . .
C135 C136 H13L 109.5 . .
H13J C136 H13K 109.5 . .
H13J C136 H13L 109.5 . .
H13K C136 H13L 109.5 . .
C135 C137 H13A 109.5 . .
C135 C137 H13B 109.5 . .
C135 C137 H13C 109.5 . .
H13A C137 H13B 109.5 . .
H13A C137 H13C 109.5 . .
H13B C137 H13C 109.5 . .
C135 C138 H13G 109.5 . .
C135 C138 H13H 109.5 . .
C135 C138 H13I 109.5 . .
H13G C138 H13H 109.5 . .
H13G C138 H13I 109.5 . .
H13H C138 H13I 109.5 . .
C140 C139 C106 121.5(13) . .
C140 C139 C144 119.6(14) . .
C144 C139 C106 118.9(14) . .
C139 C140 H140 118.2 . .
C139 C140 C141 123.5(14) . .
C141 C140 H140 118.2 . .
C140 C141 C142 115.0(16) . .
C140 C141 C145 120.4(14) . .
C142 C141 C145 124.5(15) . .
C141 C142 H142 118.0 . .
C143 C142 C141 124.1(15) . .
C143 C142 H142 118.0 . .
C142 C143 C144 118.5(14) . .
C142 C143 C149 124.9(15) . .
C144 C143 C149 116.6(15) . .
C139 C144 H144 120.6 . .
C143 C144 C139 118.8(15) . .
C143 C144 H144 120.6 . .
C141 C145 C146 114.4(14) . .
C141 C145 C147 112.0(19) . .
C141 C145 C148 107.3(14) . .
C146 C145 C148 103.4(19) . .
C147 C145 C146 108.5(14) . .
C147 C145 C148 110.9(15) . .
C145 C146 H14D 109.5 . .
C145 C146 H14E 109.5 . .
C145 C146 H14F 109.5 . .
H14D C146 H14E 109.5 . .
H14D C146 H14F 109.5 . .
H14E C146 H14F 109.5 . .
C145 C147 H14A 109.5 . .
C145 C147 H14B 109.5 . .
C145 C147 H14C 109.5 . .
H14A C147 H14B 109.5 . .
H14A C147 H14C 109.5 . .
H14B C147 H14C 109.5 . .
C145 C148 H14G 109.5 . .
C145 C148 H14H 109.5 . .
C145 C148 H14I 109.5 . .
H14G C148 H14H 109.5 . .
H14G C148 H14I 109.5 . .
H14H C148 H14I 109.5 . .
C143 C149 C150 111.7(15) . .
C151 C149 C143 111.6(18) . .
C151 C149 C150 101.5(17) . .
C152 C149 C143 112.2(14) . .
C152 C149 C150 110.8(16) . .
C152 C149 C151 108.4(18) . .
C149 C150 H15G 109.5 . .
C149 C150 H15H 109.5 . .
C149 C150 H15I 109.5 . .
H15G C150 H15H 109.5 . .
H15G C150 H15I 109.5 . .
H15H C150 H15I 109.5 . .
C149 C151 H15A 109.5 . .
C149 C151 H15B 109.5 . .
C149 C151 H15C 109.5 . .
H15A C151 H15B 109.5 . .
H15A C151 H15C 109.5 . .
H15B C151 H15C 109.5 . .
C149 C152 H15D 109.5 . .
C149 C152 H15E 109.5 . .
C149 C152 H15F 109.5 . .
H15D C152 H15E 109.5 . .
H15D C152 H15F 109.5 . .
H15E C152 H15F 109.5 . .
C154 C153 C4 122.5(12) . .
C154 C153 C158 117.8(11) . .
C158 C153 C4 119.6(13) . .
C153 C154 H154 118.4 . .
C153 C154 C155 123.1(12) . .
C155 C154 H154 118.4 . .
C154 C155 H155 120.1 . .
C156 C155 C154 119.8(13) . .
C156 C155 H155 120.1 . .
C155 C156 C157 117.6(11) . .
C155 C156 C159 123.4(13) . .
C157 C156 C159 118.9(12) . .
C156 C157 H157 118.5 . .
C158 C157 C156 123.0(12) . .
C158 C157 H157 118.5 . .
C153 C158 H158 120.6 . .
C157 C158 C153 118.8(13) . .
C157 C158 H158 120.6 . .
C156 C159 C160 110.3(12) . .
C161 C159 C156 111.4(10) . .
C161 C159 C160 106.8(14) . .
C162 C159 C156 110.3(14) . .
C162 C159 C160 108.3(13) . .
C162 C159 C161 109.7(13) . .
C159 C160 H16G 109.5 . .
C159 C160 H16H 109.5 . .
C159 C160 H16I 109.5 . .
H16G C160 H16H 109.5 . .
H16G C160 H16I 109.5 . .
H16H C160 H16I 109.5 . .
C159 C161 H16D 109.5 . .
C159 C161 H16E 109.5 . .
C159 C161 H16F 109.5 . .
H16D C161 H16E 109.5 . .
H16D C161 H16F 109.5 . .
H16E C161 H16F 109.5 . .
C159 C162 H16A 109.5 . .
C159 C162 H16B 109.5 . .
C159 C162 H16C 109.5 . .
H16A C162 H16B 109.5 . .
H16A C162 H16C 109.5 . .
H16B C162 H16C 109.5 . .
C164 C163 C5 117.3(16) . .
C168 C163 C5 123.3(13) . .
C168 C163 C164 119.0(15) . .
C163 C164 H164 120.9 . .
C163 C164 C165 118.2(15) . .
C165 C164 H164 120.9 . .
C164 C165 H165 118.5 . .
C166 C165 C164 123.0(13) . .
C166 C165 H165 118.5 . .
C165 C166 C167 117.6(15) . .
C165 C166 C169 119.3(13) . .
C167 C166 C169 123.2(16) . .
C166 C167 H167 120.9 . .
C166 C167 C168 118.2(16) . .
C168 C167 H167 120.9 . .
C163 C168 C167 123.9(14) . .
C163 C168 H168 118.1 . .
C167 C168 H168 118.1 . .
C166 C169 C170 107.0(15) . .
C171 C169 C166 110.6(12) . .
C171 C169 C170 112.3(12) . .
C171 C169 C172 108.2(15) . .
C172 C169 C166 109.8(11) . .
C172 C169 C170 109.0(12) . .
C169 C170 H17G 109.5 . .
C169 C170 H17H 109.5 . .
C169 C170 H17I 109.5 . .
H17G C170 H17H 109.5 . .
H17G C170 H17I 109.5 . .
H17H C170 H17I 109.5 . .
C169 C171 H17A 109.5 . .
C169 C171 H17B 109.5 . .
C169 C171 H17C 109.5 . .
H17A C171 H17B 109.5 . .
H17A C171 H17C 109.5 . .
H17B C171 H17C 109.5 . .
C169 C172 H17D 109.5 . .
C169 C172 H17E 109.5 . .
C169 C172 H17F 109.5 . .
H17D C172 H17E 109.5 . .
H17D C172 H17F 109.5 . .
H17E C172 H17F 109.5 . .
C174 C173 C6 122.7(14) . .
C174 C173 C178 114.4(17) . .
C178 C173 C6 122.9(14) . .
C173 C174 H174 118.5 . .
C175 C174 C173 123.0(15) . .
C175 C174 H174 118.5 . .
C174 C175 H175 119.3 . .
C174 C175 C176 121.4(16) . .
C176 C175 H175 119.3 . .
C175 C176 C179 123.0(15) . .
C177 C176 C175 115.7(17) . .
C177 C176 C179 121.3(15) . .
C176 C177 H177 119.2 . .
C178 C177 C176 121.5(16) . .
C178 C177 H177 119.2 . .
C173 C178 H178 118.1 . .
C177 C178 C173 123.8(15) . .
C177 C178 H178 118.1 . .
C176 C179 C180 112.5(13) . .
C176 C179 C182 108.6(13) . .
C181 C179 C176 109.6(12) . .
C181 C179 C180 108.5(12) . .
C181 C179 C182 109.4(13) . .
C182 C179 C180 108.2(11) . .
C179 C180 H18G 109.5 . .
C179 C180 H18H 109.5 . .
C179 C180 H18I 109.5 . .
H18G C180 H18H 109.5 . .
H18G C180 H18I 109.5 . .
H18H C180 H18I 109.5 . .
C179 C181 H18A 109.5 . .
C179 C181 H18B 109.5 . .
C179 C181 H18C 109.5 . .
H18A C181 H18B 109.5 . .
H18A C181 H18C 109.5 . .
H18B C181 H18C 109.5 . .
C179 C182 H18D 109.5 . .
C179 C182 H18E 109.5 . .
C179 C182 H18F 109.5 . .
H18D C182 H18E 109.5 . .
H18D C182 H18F 109.5 . .
H18E C182 H18F 109.5 . .
C71 C72 H72A 109.5 . .
C71 C72 H72B 109.5 . .
C71 C72 H72C 109.5 . .
H72A C72 H72B 109.5 . .
H72A C72 H72C 109.5 . .
H72B C72 H72C 109.5 . .
C71 C73 H73A 109.5 . .
C71 C73 H73B 109.5 . .
C71 C73 H73C 109.5 . .
H73A C73 H73B 109.5 . .
H73A C73 H73C 109.5 . .
H73B C73 H73C 109.5 . .
C71 C74 H74A 109.5 . .
C71 C74 H74B 109.5 . .
C71 C74 H74C 109.5 . .
H74A C74 H74B 109.5 . .
H74A C74 H74C 109.5 . .
H74B C74 H74C 109.5 . .
C127 C186 C187 105(2) . .
C127 C186 C188 115(2) . .
C127 C186 C189 100(2) . .
C188 C186 C187 121(3) . .
C189 C186 C187 109(3) . .
C189 C186 C188 104(3) . .
C186 C187 H18J 109.5 . .
C186 C187 H18K 109.5 . .
C186 C187 H18L 109.5 . .
H18J C187 H18K 109.5 . .
H18J C187 H18L 109.5 . .
H18K C187 H18L 109.5 . .
C186 C188 H18V 109.5 . .
C186 C188 H18W 109.5 . .
C186 C188 H18X 109.5 . .
H18V C188 H18W 109.5 . .
H18V C188 H18X 109.5 . .
H18W C188 H18X 109.5 . .
C186 C189 H18Y 109.5 . .
C186 C189 H 109.5 . .
C186 C189 HA 109.5 . .
H18Y C189 H 109.5 . .
H18Y C189 HA 109.5 . .
H C189 HA 109.5 . .
C127 C131 C132 114(2) . .
C127 C131 C133 119(2) . .
C127 C131 C134 116(2) . .
C132 C131 C133 105(3) . .
C132 C131 C134 100(3) . .
C134 C131 C133 101(3) . .
C131 C132 H13P 109.5 . .
C131 C132 H13Q 109.5 . .
C131 C132 H13R 109.5 . .
H13P C132 H13Q 109.5 . .
H13P C132 H13R 109.5 . .
H13Q C132 H13R 109.5 . .
C131 C133 H13D 109.5 . .
C131 C133 H13E 109.5 . .
C131 C133 H13F 109.5 . .
H13D C133 H13E 109.5 . .
H13D C133 H13F 109.5 . .
H13E C133 H13F 109.5 . .
C131 C134 H13M 109.5 . .
C131 C134 H13N 109.5 . .
C131 C134 H13O 109.5 . .
H13M C134 H13N 109.5 . .
H13M C134 H13O 109.5 . .
H13N C134 H13O 109.5 . .
C71 C183 H18S 109.5 . .
C71 C183 H18T 109.5 . .
C71 C183 H18U 109.5 . .
H18S C183 H18T 109.5 . .
H18S C183 H18U 109.5 . .
H18T C183 H18U 109.5 . .
C71 C184 H18M 109.5 . .
C71 C184 H18N 109.5 . .
C71 C184 H18O 109.5 . .
H18M C184 H18N 109.5 . .
H18M C184 H18O 109.5 . .
H18N C184 H18O 109.5 . .
C71 C185 H18P 109.5 . .
C71 C185 H18Q 109.5 . .
C71 C185 H18R 109.5 . .
H18P C185 H18Q 109.5 . .
H18P C185 H18R 109.5 . .
H18Q C185 H18R 109.5 . .
C220 C9OA H9OA 119.3 . .
C220 C9OA C224 121(2) . .
C224 C9OA H9OA 119.3 . .
C9OA C220 H220 122.9 . .
C9OA C220 C221 114(2) . .
C221 C220 H220 122.9 . .
C220 C221 H221 119.9 . .
C222 C221 C220 120(3) . .
C222 C221 H221 119.9 . .
C221 C222 H222 119.9 . .
C223 C222 C221 120(4) . .
C223 C222 H222 119.9 . .
C222 C223 H223 115.3 . .
C222 C223 C224 129(4) . .
C224 C223 H223 115.3 . .
C9OA C224 H224 122.9 . .
C223 C224 C9OA 114(2) . .
C223 C224 H224 122.9 . .
C191 C190 H190 121.7 . .
C191 C190 C195 117(3) . .
C195 C190 H190 121.7 . .
C190 C191 H191 118.4 . .
C190 C191 C192 123(3) . .
C192 C191 H191 118.4 . .
C191 C192 H192 121.7 . .
C193 C192 C191 117(2) . .
C193 C192 H192 121.7 . .
C192 C193 H193 118.0 . .
C192 C193 C194 124(3) . .
C194 C193 H193 118.0 . .
C193 C194 H194 121.0 . .
C195 C194 C193 118(3) . .
C195 C194 H194 121.0 . .
C190 C195 H195 119.5 . .
C194 C195 C190 121(3) . .
C194 C195 H195 119.5 . .
C197 C196 H196 119.9 . .
C201 C196 H196 119.9 . .
C201 C196 C197 120(3) . .
C196 C197 H197 122.0 . .
C198 C197 C196 116(3) . .
C198 C197 H197 122.0 . .
C197 C198 H198 119.9 . .
C197 C198 C199 120(2) . .
C199 C198 H198 119.9 . .
C198 C199 H199 120.5 . .
C200 C199 C198 119(2) . .
C200 C199 H199 120.5 . .
C199 C200 H200 120.4 . .
C201 C200 C199 119(2) . .
C201 C200 H200 120.4 . .
C196 C201 H201 117.7 . .
C200 C201 C196 125(3) . .
C200 C201 H201 117.7 . .
C203 C202 H202 118.7 . .
C207 C202 H202 118.7 . .
C207 C202 C203 122.6(18) . .
C202 C203 H203 119.6 . .
C202 C203 C204 120.7(18) . .
C204 C203 H203 119.6 . .
C203 C204 H204 121.7 . .
C205 C204 C203 116.6(18) . .
C205 C204 H204 121.7 . .
C204 C205 H205 117.9 . .
C204 C205 C206 124.3(19) . .
C206 C205 H205 117.9 . .
C205 C206 H206 120.7 . .
C205 C206 C207 118.6(18) . .
C207 C206 H206 120.7 . .
C202 C207 C206 116.8(18) . .
C202 C207 H207 121.6 . .
C206 C207 H207 121.6 . .
C209 C208 H208 119.3 . .
C213 C208 H208 119.3 . .
C213 C208 C209 121(2) . .
C208 C209 H209 119.3 . .
C210 C209 C208 121(2) . .
C210 C209 H209 119.3 . .
C209 C210 H210 119.8 . .
C209 C210 C211 120(2) . .
C211 C210 H210 119.8 . .
C210 C211 H211 122.5 . .
C210 C211 C212 115(2) . .
C212 C211 H211 122.5 . .
C211 C212 H212 118.3 . .
C213 C212 C211 123(3) . .
C213 C212 H212 118.3 . .
C208 C213 C212 118(3) . .
C208 C213 H213 121.1 . .
C212 C213 H213 121.1 . .
C215 C214 H214 118.5 . .
C219 C214 H214 118.5 . .
C219 C214 C215 123(2) . .
C214 C215 H215 123.6 . .
C216 C215 C214 113(3) . .
C216 C215 H215 123.6 . .
C215 C216 H216 116.5 . .
C215 C216 C217 127(3) . .
C217 C216 H216 116.5 . .
C216 C217 H217 120.6 . .
C218 C217 C216 119(2) . .
C218 C217 H217 120.6 . .
C217 C218 H218 120.5 . .
C219 C218 C217 119(3) . .
C219 C218 H218 120.5 . .
C214 C219 H219 120.4 . .
C218 C219 C214 119(3) . .
C218 C219 H219 120.4 . .
C226 C225 H225 123.7 . .
C226 C225 C227 113(2) . 2_766
C227 C225 H225 123.7 2_766 .
C225 C226 H226 115.9 . .
C225 C226 C227 128(3) . .
C227 C226 H226 115.9 . .
C225 C227 H227 120.4 2_766 .
C226 C227 C225 119(3) . 2_766
C226 C227 H227 120.4 . .

loop_
_geom_bond_atom_site_label_1
_geom_bond_atom_site_label_2
_geom_bond_distance
_geom_bond_site_symmetry_2
N1 H1 0.8600 .
N1 C14 1.404(16) .
N1 C17 1.328(19) .
N2 C19 1.325(18) .
N2 C22 1.390(14) .
N3 H3 0.8600 .
N3 C24 1.388(15) .
N3 C27 1.364(18) .
N4 C29 1.361(18) .
N4 C32 1.376(14) .
N5 C92 1.340(18) .
N5 C95 1.407(18) .
N6 H6 0.8600 .
N6 C97 1.352(16) .
N6 C100 1.343(17) .
N7 C102 1.391(19) .
N7 C105 1.385(17) .
N8 H8 0.8600 .
N8 C107 1.351(15) .
N8 C110 1.338(17) .
C1 C2 1.43(2) .
C1 C6 1.397(19) .
C1 C7 1.517(16) .
C2 C3 1.401(16) .
C2 C75 1.492(19) .
C3 C4 1.411(19) .
C3 C85 1.46(2) .
C4 C5 1.39(2) .
C4 C153 1.529(17) .
C5 C6 1.418(17) .
C5 C163 1.51(2) .
C6 C173 1.48(2) .
C7 C8 1.401(15) .
C7 C12 1.383(15) .
C8 H8A 0.9300 .
C8 C9 1.365(15) .
C9 H9 0.9300 .
C9 C10 1.383(15) .
C10 C11 1.352(15) .
C10 C13 1.524(17) .
C11 H11 0.9300 .
C11 C12 1.382(15) .
C12 H12 0.9300 .
C13 C14 1.42(2) .
C13 C32 1.343(18) .
C14 C15 1.41(2) .
C15 H15 0.9300 .
C15 C16 1.352(19) .
C16 H16 0.9300 .
C16 C17 1.458(18) .
C17 C18 1.43(2) .
C18 C19 1.438(19) .
C18 C33 1.50(2) .
C19 C20 1.477(19) .
C20 H20 0.9300 .
C20 C21 1.304(18) .
C21 H21 0.9300 .
C21 C22 1.47(2) .
C22 C23 1.42(2) .
C23 C24 1.42(2) .
C23 C47 1.524(17) .
C24 C25 1.40(2) .
C25 H25 0.9300 .
C25 C26 1.30(2) .
C26 H26 0.9300 .
C26 C27 1.421(17) .
C27 C28 1.434(19) .
C28 C29 1.412(18) .
C28 C61 1.49(2) .
C29 C30 1.467(19) .
C30 H30 0.9300 .
C30 C31 1.306(17) .
C31 H31 0.9300 .
C31 C32 1.48(2) .
C33 C34 1.37(2) .
C33 C38 1.400(18) .
C34 H34 0.9300 .
C34 C35 1.38(2) .
C35 C36 1.382(18) .
C35 C39 1.51(3) .
C36 H36 0.9300 .
C36 C37 1.41(2) .
C37 C38 1.35(2) .
C37 C43 1.56(2) .
C38 H38 0.9300 .
C39 C40 1.54(2) .
C39 C41 1.56(2) .
C39 C42 1.538(19) .
C40 H40A 0.9600 .
C40 H40B 0.9600 .
C40 H40C 0.9600 .
C41 H41A 0.9600 .
C41 H41B 0.9600 .
C41 H41C 0.9600 .
C42 H42A 0.9600 .
C42 H42B 0.9600 .
C42 H42C 0.9600 .
C43 C44 1.53(2) .
C43 C45 1.50(2) .
C43 C46 1.487(19) .
C44 H44A 0.9600 .
C44 H44B 0.9600 .
C44 H44C 0.9600 .
C45 H45A 0.9600 .
C45 H45B 0.9600 .
C45 H45C 0.9600 .
C46 H46A 0.9600 .
C46 H46B 0.9600 .
C46 H46C 0.9600 .
C47 C48 1.37(2) .
C47 C52 1.377(18) .
C48 H48 0.9300 .
C48 C49 1.414(16) .
C49 C50 1.36(2) .
C49 C53 1.55(2) .
C50 H50 0.9300 .
C50 C51 1.39(2) .
C51 C52 1.395(16) .
C51 C57 1.51(2) .
C52 H52 0.9300 .
C53 C54 1.57(2) .
C53 C55 1.51(2) .
C53 C56 1.51(2) .
C54 H54A 0.9600 .
C54 H54B 0.9600 .
C54 H54C 0.9600 .
C55 H55A 0.9600 .
C55 H55B 0.9600 .
C55 H55C 0.9600 .
C56 H56A 0.9600 .
C56 H56B 0.9600 .
C56 H56C 0.9600 .
C57 C58 1.52(2) .
C57 C59 1.52(2) .
C57 C60 1.543(19) .
C58 H58A 0.9600 .
C58 H58B 0.9600 .
C58 H58C 0.9600 .
C59 H59A 0.9600 .
C59 H59B 0.9600 .
C59 H59C 0.9600 .
C60 H60A 0.9600 .
C60 H60B 0.9600 .
C60 H60C 0.9600 .
C61 C62 1.403(17) .
C61 C66 1.44(2) .
C62 H62 0.9300 .
C62 C63 1.35(2) .
C63 C64 1.47(2) .
C63 C67 1.551(19) .
C64 H64 0.9300 .
C64 C65 1.370(17) .
C65 C66 1.36(2) .
C65 C71 1.53(2) .
C66 H66 0.9300 .
C67 C68 1.517(19) .
C67 C69 1.516(18) .
C67 C70 1.54(2) .
C68 H68A 0.9600 .
C68 H68B 0.9600 .
C68 H68C 0.9600 .
C69 H69A 0.9600 .
C69 H69B 0.9600 .
C69 H69C 0.9600 .
C70 H70A 0.9600 .
C70 H70B 0.9600 .
C70 H70C 0.9600 .
C71 C72 1.550(19) .
C71 C73 1.534(16) .
C71 C74 1.518(16) .
C71 C183 1.540(19) .
C71 C184 1.546(19) .
C71 C185 1.552(19) .
C75 C76 1.368(18) .
C75 C80 1.389(16) .
C76 H76 0.9300 .
C76 C77 1.362(17) .
C77 H77 0.9300 .
C77 C78 1.398(16) .
C78 C79 1.380(17) .
C78 C81 1.57(2) .
C79 H79 0.9300 .
C79 C80 1.375(17) .
C80 H80 0.9300 .
C81 C82 1.60(2) .
C81 C83 1.517(19) .
C81 C84 1.53(2) .
C82 H82A 0.9600 .
C82 H82B 0.9600 .
C82 H82C 0.9600 .
C83 H83A 0.9600 .
C83 H83B 0.9600 .
C83 H83C 0.9600 .
C84 H84A 0.9600 .
C84 H84B 0.9600 .
C84 H84C 0.9600 .
C85 C86 1.42(2) .
C85 C90 1.400(17) .
C86 H86 0.9300 .
C86 C87 1.33(2) .
C87 H87 0.9300 .
C87 C88 1.389(17) .
C88 C89 1.38(2) .
C88 C91 1.48(2) .
C89 H89 0.9300 .
C89 C90 1.38(2) .
C90 H90 0.9300 .
C91 C92 1.408(19) .
C91 C110 1.408(17) .
C92 C93 1.470(16) .
C93 H93 0.9300 .
C93 C94 1.323(19) .
C94 H94 0.9300 .
C94 C95 1.43(2) .
C95 C96 1.36(2) .
C96 C97 1.415(19) .
C96 C111 1.58(2) .
C97 C98 1.45(2) .
C98 H98 0.9300 .
C98 C99 1.343(17) .
C99 H99 0.9300 .
C99 C100 1.440(19) .
C100 C101 1.427(18) .
C101 C102 1.341(19) .
C101 C125 1.48(2) .
C102 C103 1.446(17) .
C103 H103 0.9300 .
C103 C104 1.39(2) .
C104 H104 0.9300 .
C104 C105 1.448(19) .
C105 C106 1.37(2) .
C106 C107 1.398(19) .
C106 C139 1.54(2) .
C107 C108 1.48(2) .
C108 H108 0.9300 .
C108 C109 1.363(16) .
C109 H109 0.9300 .
C109 C110 1.455(19) .
C111 C112 1.42(2) .
C111 C116 1.39(2) .
C112 H112 0.9300 .
C112 C113 1.42(2) .
C113 C114 1.49(3) .
C113 C117 1.47(3) .
C114 H114 0.9300 .
C114 C115 1.37(2) .
C115 C116 1.53(2) .
C115 C121 1.57(3) .
C116 H116 0.9300 .
C117 C118 1.48(3) .
C117 C119 1.46(2) .
C117 C120 1.51(4) .
C118 H11D 0.9600 .
C118 H11E 0.9600 .
C118 H11F 0.9600 .
C119 H11A 0.9600 .
C119 H11B 0.9600 .
C119 H11C 0.9600 .
C120 H12J 0.9600 .
C120 H12K 0.9600 .
C120 H12L 0.9600 .
C121 C122 1.52(3) .
C121 C123 1.50(2) .
C121 C124 1.51(4) .
C122 H12D 0.9600 .
C122 H12E 0.9600 .
C122 H12F 0.9600 .
C123 H12G 0.9600 .
C123 H12H 0.9600 .
C123 H12I 0.9600 .
C124 H12A 0.9600 .
C124 H12B 0.9600 .
C124 H12C 0.9600 .
C125 C126 1.367(18) .
C125 C130 1.38(2) .
C126 H126 0.9300 .
C126 C127 1.41(2) .
C127 C128 1.43(3) .
C127 C186 1.50(3) .
C127 C131 1.53(3) .
C128 H128 0.9300 .
C128 C129 1.31(2) .
C129 C130 1.46(3) .
C129 C135 1.55(3) .
C130 H130 0.9300 .
C135 C136 1.56(3) .
C135 C137 1.52(2) .
C135 C138 1.39(3) .
C136 H13J 0.9600 .
C136 H13K 0.9600 .
C136 H13L 0.9600 .
C137 H13A 0.9600 .
C137 H13B 0.9600 .
C137 H13C 0.9600 .
C138 H13G 0.9600 .
C138 H13H 0.9600 .
C138 H13I 0.9600 .
C139 C140 1.34(2) .
C139 C144 1.427(18) .
C140 H140 0.9300 .
C140 C141 1.37(2) .
C141 C142 1.437(19) .
C141 C145 1.47(2) .
C142 H142 0.9300 .
C142 C143 1.32(2) .
C143 C144 1.41(2) .
C143 C149 1.53(2) .
C144 H144 0.9300 .
C145 C146 1.58(3) .
C145 C147 1.52(2) .
C145 C148 1.60(3) .
C146 H14D 0.9600 .
C146 H14E 0.9600 .
C146 H14F 0.9600 .
C147 H14A 0.9600 .
C147 H14B 0.9600 .
C147 H14C 0.9600 .
C148 H14G 0.9600 .
C148 H14H 0.9600 .
C148 H14I 0.9600 .
C149 C150 1.53(2) .
C149 C151 1.50(3) .
C149 C152 1.47(2) .
C150 H15G 0.9600 .
C150 H15H 0.9600 .
C150 H15I 0.9600 .
C151 H15A 0.9600 .
C151 H15B 0.9600 .
C151 H15C 0.9600 .
C152 H15D 0.9600 .
C152 H15E 0.9600 .
C152 H15F 0.9600 .
C153 C154 1.37(2) .
C153 C158 1.411(18) .
C154 H154 0.9300 .
C154 C155 1.389(16) .
C155 H155 0.9300 .
C155 C156 1.378(19) .
C156 C157 1.39(2) .
C156 C159 1.542(17) .
C157 H157 0.9300 .
C157 C158 1.384(16) .
C158 H158 0.9300 .
C159 C160 1.56(2) .
C159 C161 1.518(16) .
C159 C162 1.49(2) .
C160 H16G 0.9600 .
C160 H16H 0.9600 .
C160 H16I 0.9600 .
C161 H16D 0.9600 .
C161 H16E 0.9600 .
C161 H16F 0.9600 .
C162 H16A 0.9600 .
C162 H16B 0.9600 .
C162 H16C 0.9600 .
C163 C164 1.404(17) .
C163 C168 1.33(2) .
C164 H164 0.9300 .
C164 C165 1.422(19) .
C165 H165 0.9300 .
C165 C166 1.37(2) .
C166 C167 1.410(18) .
C166 C169 1.55(2) .
C167 H167 0.9300 .
C167 C168 1.423(19) .
C168 H168 0.9300 .
C169 C170 1.56(2) .
C169 C171 1.52(2) .
C169 C172 1.540(18) .
C170 H17G 0.9600 .
C170 H17H 0.9600 .
C170 H17I 0.9600 .
C171 H17A 0.9600 .
C171 H17B 0.9600 .
C171 H17C 0.9600 .
C172 H17D 0.9600 .
C172 H17E 0.9600 .
C172 H17F 0.9600 .
C173 C174 1.369(16) .
C173 C178 1.42(2) .
C174 H174 0.9300 .
C174 C175 1.36(2) .
C175 H175 0.9300 .
C175 C176 1.43(2) .
C176 C177 1.377(17) .
C176 C179 1.53(2) .
C177 H177 0.9300 .
C177 C178 1.34(2) .
C178 H178 0.9300 .
C179 C180 1.555(17) .
C179 C181 1.53(2) .
C179 C182 1.544(17) .
C180 H18G 0.9600 .
C180 H18H 0.9600 .
C180 H18I 0.9600 .
C181 H18A 0.9600 .
C181 H18B 0.9600 .
C181 H18C 0.9600 .
C182 H18D 0.9600 .
C182 H18E 0.9600 .
C182 H18F 0.9600 .
C72 H72A 0.9600 .
C72 H72B 0.9600 .
C72 H72C 0.9600 .
C73 H73A 0.9600 .
C73 H73B 0.9600 .
C73 H73C 0.9600 .
C74 H74A 0.9600 .
C74 H74B 0.9600 .
C74 H74C 0.9600 .
C186 C187 1.52(2) .
C186 C188 1.516(19) .
C186 C189 1.51(2) .
C187 H18J 0.9600 .
C187 H18K 0.9600 .
C187 H18L 0.9600 .
C188 H18V 0.9600 .
C188 H18W 0.9600 .
C188 H18X 0.9600 .
C189 H18Y 0.9600 .
C189 H 0.9600 .
C189 HA 0.9600 .
C131 C132 1.53(2) .
C131 C133 1.54(2) .
C131 C134 1.54(2) .
C132 H13P 0.9600 .
C132 H13Q 0.9600 .
C132 H13R 0.9600 .
C133 H13D 0.9600 .
C133 H13E 0.9600 .
C133 H13F 0.9600 .
C134 H13M 0.9600 .
C134 H13N 0.9600 .
C134 H13O 0.9600 .
C183 H18S 0.9600 .
C183 H18T 0.9600 .
C183 H18U 0.9600 .
C184 H18M 0.9600 .
C184 H18N 0.9600 .
C184 H18O 0.9600 .
C185 H18P 0.9600 .
C185 H18Q 0.9600 .
C185 H18R 0.9600 .
C9OA H9OA 0.9300 .
C9OA C220 1.28(3) .
C9OA C224 1.46(3) .
C220 H220 0.9300 .
C220 C221 1.48(3) .
C221 H221 0.9300 .
C221 C222 1.32(3) .
C222 H222 0.9300 .
C222 C223 1.15(3) .
C223 H223 0.9300 .
C223 C224 1.31(3) .
C224 H224 0.9300 .
C190 H190 0.9300 .
C190 C191 1.36(3) .
C190 C195 1.39(3) .
C191 H191 0.9300 .
C191 C192 1.41(3) .
C192 H192 0.9300 .
C192 C193 1.30(2) .
C193 H193 0.9300 .
C193 C194 1.37(3) .
C194 H194 0.9300 .
C194 C195 1.37(4) .
C195 H195 0.9300 .
C196 H196 0.9300 .
C196 C197 1.41(3) .
C196 C201 1.29(3) .
C197 H197 0.9300 .
C197 C198 1.33(3) .
C198 H198 0.9300 .
C198 C199 1.42(3) .
C199 H199 0.9300 .
C199 C200 1.33(2) .
C200 H200 0.9300 .
C200 C201 1.28(3) .
C201 H201 0.9300 .
C202 H202 0.9300 .
C202 C203 1.355(19) .
C202 C207 1.34(2) .
C203 H203 0.9300 .
C203 C204 1.38(2) .
C204 H204 0.9300 .
C204 C205 1.31(2) .
C205 H205 0.9300 .
C205 C206 1.37(2) .
C206 H206 0.9300 .
C206 C207 1.41(2) .
C207 H207 0.9300 .
C208 H208 0.9300 .
C208 C209 1.37(2) .
C208 C213 1.33(3) .
C209 H209 0.9300 .
C209 C210 1.35(2) .
C210 H210 0.9300 .
C210 C211 1.40(2) .
C211 H211 0.9300 .
C211 C212 1.41(2) .
C212 H212 0.9300 .
C212 C213 1.37(3) .
C213 H213 0.9300 .
C214 H214 0.9300 .
C214 C215 1.42(3) .
C214 C219 1.40(3) .
C215 H215 0.9300 .
C215 C216 1.30(3) .
C216 H216 0.9300 .
C216 C217 1.38(3) .
C217 H217 0.9300 .
C217 C218 1.37(3) .
C218 H218 0.9300 .
C218 C219 1.34(3) .
C219 H219 0.9300 .
C225 H225 0.9300 .
C225 C226 1.27(3) .
C225 C227 1.47(3) 2_766
C226 H226 0.9300 .
C226 C227 1.28(3) .
C227 H227 0.9300 .

loop_
_geom_torsion_atom_site_label_1
_geom_torsion_atom_site_label_2
_geom_torsion_atom_site_label_3
_geom_torsion_atom_site_label_4
_geom_torsion
_geom_torsion_site_symmetry_1
_geom_torsion_site_symmetry_4
N1 C14 C15 C16 1.8(15) . .
N1 C17 C18 C19 -4(2) . .
N1 C17 C18 C33 174.7(15) . .
N2 C19 C20 C21 -2.8(16) . .
N2 C22 C23 C24 6(2) . .
N2 C22 C23 C47 -170.6(10) . .
N3 C24 C25 C26 -0.4(16) . .
N3 C27 C28 C29 0(2) . .
N3 C27 C28 C61 -175.6(13) . .
N4 C29 C30 C31 -1.1(15) . .
N5 C92 C93 C94 -2.7(18) . .
N5 C95 C96 C97 -1(3) . .
N5 C95 C96 C111 -175.7(13) . .
N6 C97 C98 C99 1.3(18) . .
N6 C100 C101 C102 4(3) . .
N6 C100 C101 C125 -178.4(15) . .
N7 C102 C103 C104 1.8(18) . .
N7 C105 C106 C107 2(3) . .
N7 C105 C106 C139 175.8(13) . .
N8 C107 C108 C109 -3.1(17) . .
C1 C2 C3 C4 0.6(18) . .
C1 C2 C3 C85 173.4(13) . .
C1 C2 C75 C76 64(2) . .
C1 C2 C75 C80 -114.6(15) . .
C1 C6 C173 C174 -112.6(14) . .
C1 C6 C173 C178 68.3(18) . .
C1 C7 C8 C9 -177.9(16) . .
C1 C7 C12 C11 177.0(16) . .
C2 C1 C6 C5 3.2(19) . .
C2 C1 C6 C173 -179.2(12) . .
C2 C1 C7 C8 70(2) . .
C2 C1 C7 C12 -110.0(17) . .
C2 C3 C4 C5 -2(2) . .
C2 C3 C4 C153 176.9(10) . .
C2 C3 C85 C86 74.1(17) . .
C2 C3 C85 C90 -104.8(15) . .
C2 C75 C76 C77 -173.3(14) . .
C2 C75 C80 C79 174.2(14) . .
C3 C2 C75 C76 -119.9(15) . .
C3 C2 C75 C80 61.2(18) . .
C3 C4 C5 C6 3(2) . .
C3 C4 C5 C163 -179.9(11) . .
C3 C4 C153 C154 61.0(18) . .
C3 C4 C153 C158 -114.6(16) . .
C3 C85 C86 C87 179.0(12) . .
C3 C85 C90 C89 -179.0(12) . .
C4 C3 C85 C86 -113.0(15) . .
C4 C3 C85 C90 68.0(17) . .
C4 C5 C6 C1 -4.1(19) . .
C4 C5 C6 C173 178.3(13) . .
C4 C5 C163 C164 56.7(16) . .
C4 C5 C163 C168 -115.5(17) . .
C4 C153 C154 C155 -176.5(13) . .
C4 C153 C158 C157 175.9(13) . .
C5 C4 C153 C154 -120.5(18) . .
C5 C4 C153 C158 63.9(18) . .
C5 C6 C173 C174 64.9(18) . .
C5 C6 C173 C178 -114.2(14) . .
C5 C163 C164 C165 -172.0(11) . .
C5 C163 C168 C167 173.3(12) . .
C6 C1 C2 C3 -1(2) . .
C6 C1 C2 C75 174.5(11) . .
C6 C1 C7 C8 -105.8(17) . .
C6 C1 C7 C12 74.1(19) . .
C6 C5 C163 C164 -126.7(14) . .
C6 C5 C163 C168 61.1(17) . .
C6 C173 C174 C175 176.4(14) . .
C6 C173 C178 C177 -177.2(14) . .
C7 C1 C2 C3 -177.2(9) . .
C7 C1 C2 C75 -1.2(18) . .
C7 C1 C6 C5 178.8(10) . .
C7 C1 C6 C173 -3.5(18) . .
C7 C8 C9 C10 -4(2) . .
C8 C7 C12 C11 -3(2) . .
C8 C9 C10 C11 6(2) . .
C8 C9 C10 C13 178.6(16) . .
C9 C10 C11 C12 -7(3) . .
C9 C10 C13 C14 109.1(15) . .
C9 C10 C13 C32 -68.0(19) . .
C10 C11 C12 C7 6(2) . .
C10 C13 C14 N1 177.9(10) . .
C10 C13 C14 C15 -4.7(19) . .
C10 C13 C32 N4 -175.7(11) . .
C10 C13 C32 C31 1(2) . .
C11 C10 C13 C14 -78.2(19) . .
C11 C10 C13 C32 104.7(18) . .
C12 C7 C8 C9 2(2) . .
C13 C10 C11 C12 -179.7(16) . .
C13 C14 C15 C16 -176.0(13) . .
C14 N1 C17 C16 -1.7(16) . .
C14 N1 C17 C18 -178.0(12) . .
C14 C13 C32 N4 8(2) . .
C14 C13 C32 C31 -176.0(13) . .
C14 C15 C16 C17 -2.8(15) . .
C15 C16 C17 N1 2.8(16) . .
C15 C16 C17 C18 179.4(12) . .
C16 C17 C18 C19 179.8(11) . .
C16 C17 C18 C33 -1.2(19) . .
C17 N1 C14 C13 178.0(13) . .
C17 N1 C14 C15 0.0(15) . .
C17 C18 C19 N2 5(2) . .
C17 C18 C19 C20 -170.6(12) . .
C17 C18 C33 C34 -106.8(15) . .
C17 C18 C33 C38 68.7(15) . .
C18 C19 C20 C21 173.2(12) . .
C18 C33 C34 C35 174.8(12) . .
C18 C33 C38 C37 -173.8(13) . .
C19 N2 C22 C21 0.2(14) . .
C19 N2 C22 C23 177.4(13) . .
C19 C18 C33 C34 72.2(16) . .
C19 C18 C33 C38 -112.3(14) . .
C19 C20 C21 C22 2.7(15) . .
C20 C21 C22 N2 -2.0(15) . .
C20 C21 C22 C23 -179.1(12) . .
C21 C22 C23 C24 -177.7(13) . .
C21 C22 C23 C47 6.1(19) . .
C22 N2 C19 C18 -174.1(12) . .
C22 N2 C19 C20 1.5(14) . .
C22 C23 C24 N3 -4(2) . .
C22 C23 C24 C25 179.8(13) . .
C22 C23 C47 C48 -65.1(19) . .
C22 C23 C47 C52 115.0(17) . .
C23 C24 C25 C26 176.1(13) . .
C23 C47 C48 C49 179.0(14) . .
C23 C47 C52 C51 -177.9(14) . .
C24 N3 C27 C26 -3.2(15) . .
C24 N3 C27 C28 174.0(11) . .
C24 C23 C47 C48 118.3(18) . .
C24 C23 C47 C52 -61.6(18) . .
C24 C25 C26 C27 -1.6(17) . .
C25 C26 C27 N3 3.0(17) . .
C25 C26 C27 C28 -174.0(13) . .
C26 C27 C28 C29 176.3(12) . .
C26 C27 C28 C61 1(2) . .
C27 N3 C24 C23 -174.3(14) . .
C27 N3 C24 C25 2.3(15) . .
C27 C28 C29 N4 -6(2) . .
C27 C28 C29 C30 178.9(12) . .
C27 C28 C61 C62 -57.0(15) . .
C27 C28 C61 C66 120.2(13) . .
C28 C29 C30 C31 174.2(12) . .
C28 C61 C62 C63 174.6(12) . .
C28 C61 C66 C65 -176.7(11) . .
C29 N4 C32 C13 175.7(14) . .
C29 N4 C32 C31 -1.0(14) . .
C29 C28 C61 C62 127.4(12) . .
C29 C28 C61 C66 -55.5(16) . .
C29 C30 C31 C32 0.4(14) . .
C30 C31 C32 N4 0.3(15) . .
C30 C31 C32 C13 -176.5(12) . .
C32 N4 C29 C28 -173.9(11) . .
C32 N4 C29 C30 1.3(14) . .
C32 C13 C14 N1 -5(2) . .
C32 C13 C14 C15 172.4(13) . .
C33 C18 C19 N2 -174.2(13) . .
C33 C18 C19 C20 10.4(18) . .
C33 C34 C35 C36 1(2) . .
C33 C34 C35 C39 179.0(12) . .
C34 C33 C38 C37 1.9(19) . .
C34 C35 C36 C37 -1.9(19) . .
C34 C35 C39 C40 -111.8(19) . .
C34 C35 C39 C41 128.7(16) . .
C34 C35 C39 C42 10.6(19) . .
C35 C36 C37 C38 3(2) . .
C35 C36 C37 C43 -178.5(12) . .
C36 C35 C39 C40 66.4(17) . .
C36 C35 C39 C41 -53(2) . .
C36 C35 C39 C42 -171.2(12) . .
C36 C37 C38 C33 -3(2) . .
C36 C37 C43 C44 40(2) . .
C36 C37 C43 C45 148.3(14) . .
C36 C37 C43 C46 -90.2(17) . .
C38 C33 C34 C35 -0.7(19) . .
C38 C37 C43 C44 -142.1(18) . .
C38 C37 C43 C45 -33(2) . .
C38 C37 C43 C46 88.1(19) . .
C39 C35 C36 C37 179.7(13) . .
C43 C37 C38 C33 178.6(11) . .
C47 C23 C24 N3 171.9(10) . .
C47 C23 C24 C25 -4(2) . .
C47 C48 C49 C50 -1(3) . .
C47 C48 C49 C53 179.3(17) . .
C48 C47 C52 C51 2(3) . .
C48 C49 C50 C51 2(3) . .
C48 C49 C53 C54 138.7(15) . .
C48 C49 C53 C55 -100.9(18) . .
C48 C49 C53 C56 15(3) . .
C49 C50 C51 C52 -1(3) . .
C49 C50 C51 C57 178.5(16) . .
C50 C49 C53 C54 -41(2) . .
C50 C49 C53 C55 79(2) . .
C50 C49 C53 C56 -165.0(17) . .
C50 C51 C52 C47 -1(2) . .
C50 C51 C57 C58 66.8(19) . .
C50 C51 C57 C59 -170.8(16) . .
C50 C51 C57 C60 -53(2) . .
C52 C47 C48 C49 -1(3) . .
C52 C51 C57 C58 -113.5(17) . .
C52 C51 C57 C59 9(2) . .
C52 C51 C57 C60 126.7(16) . .
C53 C49 C50 C51 -178.1(17) . .
C57 C51 C52 C47 179.3(16) . .
C61 C28 C29 N4 168.7(13) . .
C61 C28 C29 C30 -5.9(19) . .
C61 C62 C63 C64 2.0(18) . .
C61 C62 C63 C67 -173.2(10) . .
C62 C61 C66 C65 0.7(17) . .
C62 C63 C64 C65 0.7(17) . .
C62 C63 C67 C68 59.0(16) . .
C62 C63 C67 C69 -61.2(18) . .
C62 C63 C67 C70 177.6(12) . .
C63 C64 C65 C66 -2.6(17) . .
C63 C64 C65 C71 179.3(10) . .
C64 C63 C67 C68 -116.1(14) . .
C64 C63 C67 C69 123.7(15) . .
C64 C63 C67 C70 2.5(16) . .
C64 C65 C66 C61 1.9(18) . .
C64 C65 C71 C72 8.0(19) . .
C64 C65 C71 C73 -109.2(17) . .
C64 C65 C71 C74 128.3(16) . .
C64 C65 C71 C183 -57(2) . .
C64 C65 C71 C184 -178.1(18) . .
C64 C65 C71 C185 60(3) . .
C66 C61 C62 C63 -2.7(16) . .
C66 C65 C71 C72 -170.0(16) . .
C66 C65 C71 C73 73(2) . .
C66 C65 C71 C74 -49.8(18) . .
C66 C65 C71 C183 125(2) . .
C66 C65 C71 C184 4(2) . .
C66 C65 C71 C185 -118(2) . .
C67 C63 C64 C65 176.0(11) . .
C71 C65 C66 C61 180.0(10) . .
C75 C2 C3 C4 -175.2(12) . .
C75 C2 C3 C85 -2(2) . .
C75 C76 C77 C78 -4(2) . .
C76 C75 C80 C79 -5(2) . .
C76 C77 C78 C79 2(2) . .
C76 C77 C78 C81 -179.7(16) . .
C77 C78 C79 C80 -1(2) . .
C77 C78 C81 C82 -117.7(15) . .
C77 C78 C81 C83 -1(2) . .
C77 C78 C81 C84 122.6(16) . .
C78 C79 C80 C75 3(2) . .
C79 C78 C81 C82 61(2) . .
C79 C78 C81 C83 177.0(16) . .
C79 C78 C81 C84 -59(2) . .
C80 C75 C76 C77 6(2) . .
C81 C78 C79 C80 -179.6(15) . .
C85 C3 C4 C5 -174.6(13) . .
C85 C3 C4 C153 3.9(19) . .
C85 C86 C87 C88 3(2) . .
C86 C85 C90 C89 1.9(17) . .
C86 C87 C88 C89 -2.9(18) . .
C86 C87 C88 C91 177.0(13) . .
C87 C88 C89 C90 3.0(19) . .
C87 C88 C91 C92 -67.5(18) . .
C87 C88 C91 C110 110.8(16) . .
C88 C89 C90 C85 -3(2) . .
C88 C91 C92 N5 -175.1(15) . .
C88 C91 C92 C93 3(2) . .
C88 C91 C110 N8 172.1(15) . .
C88 C91 C110 C109 0(2) . .
C89 C88 C91 C92 112.3(15) . .
C89 C88 C91 C110 -69.3(17) . .
C90 C85 C86 C87 -2.0(19) . .
C91 C88 C89 C90 -176.8(12) . .
C91 C92 C93 C94 179.2(15) . .
C92 N5 C95 C94 -0.9(16) . .
C92 N5 C95 C96 -180.0(17) . .
C92 C91 C110 N8 -10(2) . .
C92 C91 C110 C109 178.4(14) . .
C92 C93 C94 C95 2.2(18) . .
C93 C94 C95 N5 -0.9(18) . .
C93 C94 C95 C96 178.1(18) . .
C94 C95 C96 C97 179.8(14) . .
C94 C95 C96 C111 5(3) . .
C95 N5 C92 C91 -179.8(14) . .
C95 N5 C92 C93 2.2(17) . .
C95 C96 C97 N6 0(3) . .
C95 C96 C97 C98 177.5(18) . .
C95 C96 C111 C112 80(3) . .
C95 C96 C111 C116 -74(2) . .
C96 C97 C98 C99 -176.9(14) . .
C96 C111 C112 C113 -167(2) . .
C96 C111 C116 C115 177.6(13) . .
C97 N6 C100 C99 0.4(16) . .
C97 N6 C100 C101 177.8(13) . .
C97 C96 C111 C112 -95(2) . .
C97 C96 C111 C116 110.4(17) . .
C97 C98 C99 C100 -0.9(17) . .
C98 C99 C100 N6 0.4(17) . .
C98 C99 C100 C101 -177.1(13) . .
C99 C100 C101 C102 -178.5(15) . .
C99 C100 C101 C125 -1(2) . .
C100 N6 C97 C96 177.2(14) . .
C100 N6 C97 C98 -1.0(17) . .
C100 C101 C102 N7 -4(3) . .
C100 C101 C102 C103 176.3(14) . .
C100 C101 C125 C126 -80(2) . .
C100 C101 C125 C130 101.6(17) . .
C101 C102 C103 C104 -178.5(16) . .
C101 C125 C126 C127 176.5(15) . .
C101 C125 C130 C129 -174.6(15) . .
C102 N7 C105 C104 2.2(16) . .
C102 N7 C105 C106 -179.8(16) . .
C102 C101 C125 C126 97.1(17) . .
C102 C101 C125 C130 -81(2) . .
C102 C103 C104 C105 -0.5(19) . .
C103 C104 C105 N7 -1.0(17) . .
C103 C104 C105 C106 -178.9(18) . .
C104 C105 C106 C107 179.7(14) . .
C104 C105 C106 C139 -7(3) . .
C105 N7 C102 C101 177.8(15) . .
C105 N7 C102 C103 -2.5(17) . .
C105 C106 C107 N8 5(3) . .
C105 C106 C107 C108 177.9(17) . .
C105 C106 C139 C140 -83(2) . .
C105 C106 C139 C144 97.6(18) . .
C106 C107 C108 C109 -177.0(13) . .
C106 C139 C140 C141 -176.0(15) . .
C106 C139 C144 C143 177.0(15) . .
C107 N8 C110 C91 -176.2(14) . .
C107 N8 C110 C109 -3.3(17) . .
C107 C106 C139 C140 91.5(19) . .
C107 C106 C139 C144 -88.0(19) . .
C107 C108 C109 C110 1.0(16) . .
C108 C109 C110 N8 1.3(17) . .
C108 C109 C110 C91 174.7(13) . .
C110 N8 C107 C106 177.8(14) . .
C110 N8 C107 C108 4.0(17) . .
C110 C91 C92 N5 7(2) . .
C110 C91 C92 C93 -175.7(13) . .
C111 C96 C97 N6 174.1(13) . .
C111 C96 C97 C98 -8(2) . .
C111 C112 C113 C114 6(4) . .
C111 C112 C113 C117 173(3) . .
C112 C111 C116 C115 26(3) . .
C112 C113 C114 C115 -13(4) . .
C112 C113 C117 C118 -41(4) . .
C112 C113 C117 C119 -163(3) . .
C112 C113 C117 C120 80(3) . .
C113 C114 C115 C116 24(4) . .
C113 C114 C115 C121 163(3) . .
C114 C113 C117 C118 124(3) . .
C114 C113 C117 C119 2(5) . .
C114 C113 C117 C120 -115(3) . .
C114 C115 C116 C111 -28(3) . .
C114 C115 C121 C122 20(4) . .
C114 C115 C121 C123 133(2) . .
C114 C115 C121 C124 -104(3) . .
C116 C111 C112 C113 -16(4) . .
C116 C115 C121 C122 161(2) . .
C116 C115 C121 C123 -86(2) . .
C116 C115 C121 C124 37(2) . .
C117 C113 C114 C115 -179(3) . .
C121 C115 C116 C111 -174.1(16) . .
C125 C101 C102 N7 178.7(15) . .
C125 C101 C102 C103 -1(2) . .
C125 C126 C127 C128 4(2) . .
C125 C126 C127 C186 -162(2) . .
C125 C126 C127 C131 174.8(17) . .
C126 C125 C130 C129 7(3) . .
C126 C127 C128 C129 -4(3) . .
C126 C127 C186 C187 40(3) . .
C126 C127 C186 C188 176(2) . .
C126 C127 C186 C189 -73(3) . .
C126 C127 C131 C132 123(3) . .
C126 C127 C131 C133 -1(3) . .
C126 C127 C131 C134 -122(3) . .
C127 C128 C129 C130 6(3) . .
C127 C128 C129 C135 176(2) . .
C128 C127 C186 C187 -126(2) . .
C128 C127 C186 C188 10(3) . .
C128 C127 C186 C189 121(3) . .
C128 C127 C131 C132 -67(4) . .
C128 C127 C131 C133 169(2) . .
C128 C127 C131 C134 48(4) . .
C128 C129 C130 C125 -7(3) . .
C128 C129 C135 C136 -168.1(19) . .
C128 C129 C135 C137 -43(3) . .
C128 C129 C135 C138 80(2) . .
C130 C125 C126 C127 -5(2) . .
C130 C129 C135 C136 2(3) . .
C130 C129 C135 C137 127(2) . .
C130 C129 C135 C138 -110(3) . .
C135 C129 C130 C125 -178.7(17) . .
C139 C106 C107 N8 -168.7(14) . .
C139 C106 C107 C108 4(2) . .
C139 C140 C141 C142 -6(3) . .
C139 C140 C141 C145 178.6(19) . .
C140 C139 C144 C143 -3(2) . .
C140 C141 C142 C143 7(3) . .
C140 C141 C145 C146 -174.7(17) . .
C140 C141 C145 C147 61(2) . .
C140 C141 C145 C148 -61(3) . .
C141 C142 C143 C144 -7(3) . .
C141 C142 C143 C149 176.0(19) . .
C142 C141 C145 C146 10(3) . .
C142 C141 C145 C147 -114(2) . .
C142 C141 C145 C148 123.9(18) . .
C142 C143 C144 C139 4(3) . .
C142 C143 C149 C150 4(3) . .
C142 C143 C149 C151 117(2) . .
C142 C143 C149 C152 -121(2) . .
C144 C139 C140 C141 4(3) . .
C144 C143 C149 C150 -173.6(18) . .
C144 C143 C149 C151 -61(2) . .
C144 C143 C149 C152 61(3) . .
C145 C141 C142 C143 -177(2) . .
C149 C143 C144 C139 -178.4(16) . .
C153 C4 C5 C6 -175.0(10) . .
C153 C4 C5 C163 1.6(19) . .
C153 C154 C155 C156 2(2) . .
C154 C153 C158 C157 0(2) . .
C154 C155 C156 C157 -2(2) . .
C154 C155 C156 C159 -178.3(14) . .
C155 C156 C157 C158 1(2) . .
C155 C156 C159 C160 -11(2) . .
C155 C156 C159 C161 -129.5(17) . .
C155 C156 C159 C162 108.5(18) . .
C156 C157 C158 C153 0(2) . .
C157 C156 C159 C160 172.6(14) . .
C157 C156 C159 C161 54(2) . .
C157 C156 C159 C162 -67.9(17) . .
C158 C153 C154 C155 -1(2) . .
C159 C156 C157 C158 177.8(13) . .
C163 C5 C6 C1 179.3(12) . .
C163 C5 C6 C173 1.7(19) . .
C163 C164 C165 C166 1(2) . .
C164 C163 C168 C167 1(2) . .
C164 C165 C166 C167 -4(2) . .
C164 C165 C166 C169 175.8(13) . .
C165 C166 C167 C168 6(2) . .
C165 C166 C169 C170 -61.4(16) . .
C165 C166 C169 C171 176.0(14) . .
C165 C166 C169 C172 57(2) . .
C166 C167 C168 C163 -4(2) . .
C167 C166 C169 C170 118.8(16) . .
C167 C166 C169 C171 -4(2) . .
C167 C166 C169 C172 -123.1(16) . .
C168 C163 C164 C165 1(2) . .
C169 C166 C167 C168 -174.4(12) . .
C173 C174 C175 C176 2(2) . .
C174 C173 C178 C177 4(2) . .
C174 C175 C176 C177 1(2) . .
C174 C175 C176 C179 179.8(13) . .
C175 C176 C177 C178 -2(2) . .
C175 C176 C179 C180 6(2) . .
C175 C176 C179 C181 -114.3(15) . .
C175 C176 C179 C182 126.3(14) . .
C176 C177 C178 C173 0(2) . .
C177 C176 C179 C180 -174.9(11) . .
C177 C176 C179 C181 64.3(16) . .
C177 C176 C179 C182 -55.1(17) . .
C178 C173 C174 C175 -4.4(19) . .
C179 C176 C177 C178 179.3(14) . .
C186 C127 C128 C129 163.6(19) . .
C131 C127 C128 C129 -174(2) . .
C9OA C220 C221 C222 3(4) . .
C220 C9OA C224 C223 3(3) . .
C220 C221 C222 C223 -4(5) . .
C221 C222 C223 C224 4(5) . .
C222 C223 C224 C9OA -3(5) . .
C224 C9OA C220 C221 -3(3) . .
C190 C191 C192 C193 2(4) . .
C191 C190 C195 C194 5(5) . .
C191 C192 C193 C194 -6(4) . .
C192 C193 C194 C195 9(5) . .
C193 C194 C195 C190 -8(5) . .
C195 C190 C191 C192 -2(5) . .
C196 C197 C198 C199 -4(5) . .
C197 C196 C201 C200 -4(5) . .
C197 C198 C199 C200 7(5) . .
C198 C199 C200 C201 -9(4) . .
C199 C200 C201 C196 8(5) . .
C201 C196 C197 C198 2(6) . .
C202 C203 C204 C205 -7(3) . .
C203 C202 C207 C206 -2(3) . .
C203 C204 C205 C206 8(3) . .
C204 C205 C206 C207 -6(3) . .
C205 C206 C207 C202 3(3) . .
C207 C202 C203 C204 4(3) . .
C208 C209 C210 C211 5(3) . .
C209 C208 C213 C212 -5(3) . .
C209 C210 C211 C212 -2(2) . .
C210 C211 C212 C213 -5(3) . .
C211 C212 C213 C208 9(4) . .
C213 C208 C209 C210 -2(3) . .
C214 C215 C216 C217 0(3) . .
C215 C214 C219 C218 -5(3) . .
C215 C216 C217 C218 -3(4) . .
C216 C217 C218 C219 1(4) . .
C217 C218 C219 C214 2(3) . .
C219 C214 C215 C216 4(3) . .
C225 C226 C227 C225 -2(5) . 2_766
C227 C225 C226 C227 2(5) 2_766 .
